data_7701377
loop_
_publ_author_name
'Liu, Rongrong'
'Zhang, Wen-Hua'
'Wei, Donghui'
'Chen, Jing-Huo'
'Yang, Guang'

_publ_section_title
;
 Adducts of Triangular Silver(I) 3,5-Bis(trifluoromethyl)pyrazolate with
 Thiophene-Derivatives: A Weak Interaction Model of Desulfurization
;
_journal_name_full 'Dalton Transactions'
_journal_paper_doi 10.1039/C9DT03344K
_journal_year 2019
_chemical_formula_moiety 'C15 H3 Ag3 F18 N6, C14 H12 S'
_chemical_formula_sum 'C29 H15 Ag3 F18 N6 S'
_chemical_formula_weight 1145.14
_space_group_crystal_system triclinic
_space_group_IT_number 1
_space_group_name_Hall 'P 1'
_space_group_name_H-M_alt 'P 1'
_symmetry_space_group_name_Hall 'P 1'
_symmetry_space_group_name_H-M 'P 1'
_atom_sites_solution_hydrogens geom
_audit_creation_date 2019-09-16
_audit_creation_method
;
Olex2 1.2
(compiled 2018.05.29 svn.r3508 for OlexSys, GUI svn.r5506)
;
_audit_update_record
;
2019-10-02 deposited with the CCDC.    2019-10-14 downloaded from the CCDC.
;
_cell_angle_alpha 83.7474(7)
_cell_angle_beta 65.3474(7)
_cell_angle_gamma 65.8734(6)
_cell_formula_units_Z 3
_cell_length_a 13.1618(8)
_cell_length_b 15.6344(9)
_cell_length_c 15.6527(9)
_cell_measurement_reflns_used 9955
_cell_measurement_temperature 100.00(10)
_cell_measurement_theta_max 27.5097
_cell_measurement_theta_min 2.6855
_cell_volume 2664.3(3)
_computing_cell_refinement 'SAINT v8.37A (Bruker, 2015)'
_computing_data_collection 'SAINT v8.37A (Bruker, 2015)'
_computing_data_reduction 'SAINT v8.37A (Bruker, 2015)'
_computing_structure_refinement 'SHELXL-2018/3 (Sheldrick, 2018)'
_computing_structure_solution SHELXS
_diffrn_ambient_temperature 100.00(10)
_diffrn_measured_fraction_theta_full 0.991
_diffrn_measured_fraction_theta_max 0.923
_diffrn_measurement_device_type 'CCD area detector'
_diffrn_radiation_type MoK\a
_diffrn_radiation_wavelength 0.71073
_diffrn_reflns_av_R_equivalents 0.0185
_diffrn_reflns_av_unetI/netI 0.0475
_diffrn_reflns_Laue_measured_fraction_full 0.991
_diffrn_reflns_Laue_measured_fraction_max 0.923
_diffrn_reflns_limit_h_max 17
_diffrn_reflns_limit_h_min -17
_diffrn_reflns_limit_k_max 19
_diffrn_reflns_limit_k_min -19
_diffrn_reflns_limit_l_max 16
_diffrn_reflns_limit_l_min -19
_diffrn_reflns_number 21246
_diffrn_reflns_point_group_measured_fraction_full 0.807
_diffrn_reflns_point_group_measured_fraction_max 0.730
_diffrn_reflns_theta_full 25.242
_diffrn_reflns_theta_max 27.527
_diffrn_reflns_theta_min 2.101
_exptl_absorpt_coefficient_mu 1.824
_exptl_absorpt_correction_T_max 0.759
_exptl_absorpt_correction_T_min 0.712
_exptl_absorpt_correction_type multi-scan
_exptl_absorpt_process_details 'SADABS 2014/5'
_exptl_crystal_colour 'clear light colourless'
_exptl_crystal_colour_lustre clear
_exptl_crystal_colour_modifier light
_exptl_crystal_colour_primary colourless
_exptl_crystal_density_diffrn 2.141
_exptl_crystal_description block
_exptl_crystal_F_000 1650
_exptl_crystal_size_max 0.2
_exptl_crystal_size_mid 0.18
_exptl_crystal_size_min 0.16
_refine_diff_density_max 1.340
_refine_diff_density_min -1.160
_refine_diff_density_rms 0.140
_refine_ls_abs_structure_details
;
 Refined as an inversion twin.
;
_refine_ls_abs_structure_Flack 0.11(2)
_refine_ls_extinction_method none
_refine_ls_goodness_of_fit_ref 1.056
_refine_ls_hydrogen_treatment constr
_refine_ls_matrix_type full
_refine_ls_number_parameters 1751
_refine_ls_number_reflns 17932
_refine_ls_number_restraints 6796
_refine_ls_restrained_S_all 1.012
_refine_ls_R_factor_all 0.0476
_refine_ls_R_factor_gt 0.0443
_refine_ls_shift/su_max 0.001
_refine_ls_shift/su_mean 0.000
_refine_ls_structure_factor_coef Fsqd
_refine_ls_weighting_details 'w=1/[\s^2^(Fo^2^)+(0.0344P)^2^+16.2203P] where P=(Fo^2^+2Fc^2^)/3'
_refine_ls_weighting_scheme calc
_refine_ls_wR_factor_gt 0.1070
_refine_ls_wR_factor_ref 0.1088
_reflns_Friedel_coverage 0.581
_reflns_Friedel_fraction_full 0.623
_reflns_Friedel_fraction_max 0.536
_reflns_number_gt 16882
_reflns_number_total 17932
_reflns_threshold_expression 'I > 2\s(I)'
_cod_data_source_file c9dt03344k5.cif
_cod_data_source_block Ag3L3DMDBT
_cod_database_code 7701377
_shelx_shelxl_version_number 2018/3
_shelx_space_group_comment
;
The symmetry employed for this shelxl refinement is uniquely defined
by the following loop, which should always be used as a source of
symmetry information in preference to the above space-group names.
They are only intended as comments.
;
_shelx_estimated_absorpt_t_max 0.759
_shelx_estimated_absorpt_t_min 0.712
_olex2_refinement_description
;
1. Twinned data refinement
 Scales: 0.89(2)
 0.11(2)
2. Fixed Uiso
 At 1.2 times of:
  All C(H) groups
 At 1.5 times of:
  All C(H,H,H) groups
3. Restrained distances
 C1-F1 = C1-F2 = C1-F3 = C5-F4 = C5-F5 = C5-F6 = C6-F7 = C6-F8 = C6-F9 = C10-
 F10 = C10-F11 = C10-F12 = C11-F13 = C11-F14 = C11-F15 = C15-F16 = C15-F17 =
 C15-F18 = C16-F19 = C16-F20 = C16-F21 = C20-F22 = C20-F23 = C20-F24 = C21-F25 =
  C21-F26 = C21-F27 = C25-F28 = C25-F29 = C25-F30 = C26-F31 = C26-F32 = C26-F33
 = C30-F34 = C30-F35 = C30-F36 = C31-F37 = C31-F38 = C31-F39 = C35-F40 = C35-
 F41 = C35-F42 = C36-F43 = C36-F44 = C36-F45 = C40-F46 = C40-F47 = C40-F48 =
 C41-F49 = C41-F50 = C41-F51 = C45-F52 = C45-F53 = C45-F54 = C1-F1' = C1-F2' =
 C1-F3' = C5-F4' = C5-F5' = C5-F6' = C6-F7' = C6-F8' = C6-F9' = C10-F10' = C10-
 F11' = C10-F12' = C11-F13' = C11-F14' = C11-F15' = C15-F16' = C15-F17' = C15-
 F18' = C16-F19' = C16-F20' = C16-F21' = C20-F22' = C20-F23' = C20-F24' = C21-
 F25' = C21-F26' = C21-F27' = C25-F28' = C25-F29' = C25-F30' = C26-F31' = C26-
 F32' = C26-F33' = C30-F34' = C30-F35' = C30-F36' = C31-F37' = C31-F38' = C31-
 F39' = C35-F40' = C35-F41' = C35-F42' = C36-F43' = C36-F44' = C36-F45' = C40-
 F46' = C40-F47' = C40-F48' = C41-F49' = C41-F50' = C41-F51' = C45-F52' = C45-
 F53' = C45-F54
 1.33 with sigma of 0.01
 F1-F2 = F1-F3 = F2-F3 = F4-F5 = F4-F6 = F5-F6 = F7-F8 = F7-F9 = F8-F9 = F10-
 F11 = F10-F12 = F11-F12 = F13-F14 = F13-F15 = F14-F15 = F16-F17 = F16-F18 =
 F17-F18 = F19-F20 = F19-F20 = F20-F21 = F22-F23 = F22-F24 = F23-F24 = F25-F26 =
  F25-F27 = F26-F27 = F28-F29 = F28-F30 = F29-F30 = F31-F32 = F31-F33 = F32-F33
 = F34-F35 = F34-F36 = F35-F36 = F37-F38 = F37-F39 = F38-F39 = F40-F41 = F40-
 F42 = F41-F42 = F43-F44 = F43-F45 = F44-F45 = F46-F47 = F46-F48 = F47-F48 =
 F49-F50 = F49-F51 = F50-F51 = F52-F53 = F52-F54 = F53-F54 = F1'-F2' = F1'-F3' =
  F2'-F3' = F4'-F5' = F4'-F6' = F5'-F6' = F7'-F8' = F7'-F9' = F8'-F9' = F10'-
 F11' = F10'-F12' = F11'-F12' = F13'-F14' = F13'-F15' = F14'-F15' = F16'-F17' =
 F16'-F18' = F17'-F18' = F19'-F20' = F19'-F20' = F20'-F21' = F22'-F23' = F22'-
 F24' = F23'-F24' = F25'-F26' = F25'-F27' = F26'-F27' = F28'-F29' = F28'-F30' =
 F29'-F30' = F31'-F32' = F31'-F33' = F32'-F33' = F34'-F35' = F34'-F36' = F35'-
 F36' = F37'-F38' = F37'-F39' = F38'-F39' = F40'-F41' = F40'-F42' = F41'-F42' =
 F43'-F44' = F43'-F45' = F44'-F45' = F46'-F47' = F46'-F48' = F47'-F48' = F49'-
 F50' = F49'-F51' = F50'-F51' = F52'-F53' = F52'-F54' = F53'-F54'
 2.13 with sigma of 0.01
 C2-F1 \\sim C2-F2 \\sim C2-F3 \\sim C4-F4 \\sim C4-F5 \\sim C4-F6 \\sim C7-F7
\\sim C7-F8 \\sim C7-F9 \\sim C9-
 F10 \\sim C9-F11 \\sim C9-F12 \\sim C12-F13 \\sim C12-F14 \\sim C12-F15 \\sim
C14-F16 \\sim C14-F17 \\sim C14-
 F18 \\sim C17-F19 \\sim C17-F20 \\sim C17-F21 \\sim C19-F22 \\sim C19-F23
\\sim C19-F24 \\sim C22-F25 ~
 C22-F26 \\sim C22-F27 \\sim C24-F28 \\sim C24-F29 \\sim C24-F30 \\sim C27-F31
\\sim C27-F32 \\sim C27-F33
 \\sim C29-F34 \\sim C29-F35 \\sim C29-F36 \\sim C32-F37 \\sim C32-F38 \\sim
C32-F39 \\sim C34-F40 \\sim C34-
 F41 \\sim C34-F42 \\sim C37-F43 \\sim C37-F44 \\sim C37-F45 \\sim C39-F46
\\sim C39-F47 \\sim C39-F48 ~
 C42-F49 \\sim C42-F50 \\sim C42-F51 \\sim C44-F52 \\sim C44-F53 \\sim C44-F54
\\sim C2-F1' \\sim C2-F2' ~
 C2-F3' \\sim C4-F4' \\sim C4-F5' \\sim C4-F6' \\sim C7-F7' \\sim C7-F8' \\sim
C7-F9' \\sim C9-F10' \\sim C9-
 F11' \\sim C9-F12' \\sim C12-F13' \\sim C12-F14' \\sim C12-F15' \\sim C14-F16'
\\sim C14-F17' \\sim C14-
 F18' \\sim C17-F19' \\sim C17-F20' \\sim C17-F21' \\sim C19-F22' \\sim
C19-F23' \\sim C19-F24' \\sim C22-
 F25' \\sim C22-F26' \\sim C22-F27' \\sim C24-F28' \\sim C24-F29' \\sim
C24-F30' \\sim C27-F31' \\sim C27-
 F32' \\sim C27-F33' \\sim C29-F34' \\sim C29-F35' \\sim C29-F36' \\sim
C32-F37' \\sim C32-F38' \\sim C32-
 F39' \\sim C34-F40' \\sim C34-F41' \\sim C34-F42' \\sim C37-F43' \\sim
C37-F44' \\sim C37-F45' \\sim C39-
 F46' \\sim C39-F47' \\sim C39-F48' \\sim C42-F49' \\sim C42-F50' \\sim
C42-F51' \\sim C44-F52' \\sim C44-
 F53' \\sim C44-F54'
 with sigma of 0.01
4. Rigid bond restraints
 N17, N18
 with sigma for 1-2 distances of 0.01 and sigma for 1-3 distances of 0.01
5. Uiso/Uaniso restraints and constraints
N17 \\sim N18: within 2A with sigma of 0.04 and sigma for terminal atoms of 0.08
Uanis(N12) \\sim Ueq: with sigma of 0.005 and sigma for terminal atoms of 0.01
Uanis(F1) \\sim Ueq, Uanis(F2) \\sim Ueq, Uanis(F3) \\sim Ueq, Uanis(F4) \\sim
Ueq, Uanis(F5) \\sim Ueq, Uanis(F6) \\sim Ueq, Uanis(F7) \\sim Ueq, Uanis(F8)
\\sim Ueq, Uanis(F9) \\sim Ueq, Uanis(F10) \\sim Ueq, Uanis(F11) \\sim Ueq,
Uanis(F12) \\sim Ueq, Uanis(F13) \\sim Ueq, Uanis(F14) \\sim Ueq, Uanis(F15)
\\sim Ueq, Uanis(F16) \\sim Ueq, Uanis(F17) \\sim Ueq, Uanis(F18) \\sim Ueq,
Uanis(F19) \\sim Ueq, Uanis(F20) \\sim Ueq, Uanis(F21) \\sim Ueq, Uanis(F22)
\\sim Ueq, Uanis(F23) \\sim Ueq, Uanis(F24) \\sim Ueq, Uanis(F25) \\sim Ueq,
Uanis(F26) \\sim Ueq, Uanis(F27) \\sim Ueq, Uanis(F28) \\sim Ueq, Uanis(F29)
\\sim Ueq, Uanis(F30) \\sim Ueq, Uanis(F31) \\sim Ueq, Uanis(F32) \\sim Ueq,
Uanis(F33) \\sim Ueq, Uanis(F34) \\sim Ueq, Uanis(F35) \\sim Ueq, Uanis(F36)
\\sim Ueq, Uanis(F37) \\sim Ueq, Uanis(F38) \\sim Ueq, Uanis(F39) \\sim Ueq,
Uanis(F40) \\sim Ueq, Uanis(F41) \\sim Ueq, Uanis(F42) \\sim Ueq, Uanis(F43)
\\sim Ueq, Uanis(F44) \\sim Ueq, Uanis(F45) \\sim Ueq, Uanis(F46) \\sim Ueq,
Uanis(F47) \\sim Ueq, Uanis(F48) \\sim Ueq, Uanis(F49) \\sim Ueq, Uanis(F50)
\\sim Ueq, Uanis(F51) \\sim Ueq, Uanis(F52) \\sim Ueq, Uanis(F53) \\sim Ueq,
Uanis(F54) \\sim Ueq, Uanis(F1') \\sim Ueq, Uanis(F2') \\sim Ueq, Uanis(F3')
\\sim Ueq, Uanis(F4') \\sim Ueq, Uanis(F5') \\sim Ueq, Uanis(F6') \\sim Ueq,
Uanis(F7') \\sim Ueq, Uanis(F8') \\sim Ueq, Uanis(F9') \\sim Ueq, Uanis(F10')
\\sim Ueq, Uanis(F11') \\sim Ueq, Uanis(F12') \\sim Ueq, Uanis(F13') \\sim Ueq,
Uanis(F14') \\sim Ueq, Uanis(F15') \\sim Ueq, Uanis(F16') \\sim Ueq,
Uanis(F17') \\sim Ueq, Uanis(F18') \\sim Ueq, Uanis(F19') \\sim Ueq,
Uanis(F20') \\sim Ueq, Uanis(F21') \\sim Ueq, Uanis(F22') \\sim Ueq,
Uanis(F23') \\sim Ueq, Uanis(F24') \\sim Ueq, Uanis(F25') \\sim Ueq,
Uanis(F26') \\sim Ueq, Uanis(F27') \\sim Ueq, Uanis(F28') \\sim Ueq,
Uanis(F29') \\sim Ueq, Uanis(F30') \\sim Ueq, Uanis(F31') \\sim Ueq,
Uanis(F32') \\sim Ueq, Uanis(F33') \\sim Ueq, Uanis(F34') \\sim Ueq,
Uanis(F35') \\sim Ueq, Uanis(F36') \\sim Ueq, Uanis(F37') \\sim Ueq,
Uanis(F38') \\sim Ueq, Uanis(F39') \\sim Ueq, Uanis(F40') \\sim Ueq,
Uanis(F41') \\sim Ueq, Uanis(F42') \\sim Ueq, Uanis(F43') \\sim Ueq,
Uanis(F44') \\sim Ueq, Uanis(F45') \\sim Ueq, Uanis(F46') \\sim Ueq,
Uanis(F47') \\sim Ueq, Uanis(F48') \\sim Ueq, Uanis(F49') \\sim Ueq,
Uanis(F50') \\sim Ueq, Uanis(F51') \\sim Ueq, Uanis(F52') \\sim Ueq,
Uanis(F53') \\sim Ueq, Uanis(F54') \\sim Ueq: with sigma of 0.01 and sigma for
terminal atoms of 0.02
Uanis(F47) \\sim Ueq, Uanis(F48) \\sim Ueq, Uanis(F46') \\sim Ueq, Uanis(F47')
\\sim Ueq, Uanis(F50') \\sim Ueq, Uanis(F49) \\sim Ueq, Uanis(F51') \\sim Ueq,
Uanis(F13) \\sim Ueq, Uanis(F14') \\sim Ueq, Uanis(F15) \\sim Ueq, Uanis(F14)
\\sim Ueq, Uanis(F13') \\sim Ueq, Uanis(F31) \\sim Ueq, Uanis(F32) \\sim Ueq,
Uanis(F36) \\sim Ueq, Uanis(F19') \\sim Ueq, Uanis(F9') \\sim Ueq, Uanis(F16')
\\sim Ueq, Uanis(F18) \\sim Ueq: with sigma of 0.005 and sigma for terminal
atoms of 0.01
Uanis(C68) \\sim Ueq, Uanis(C64) \\sim Ueq, Uanis(C63) \\sim Ueq, Uanis(C65)
\\sim Ueq, Uanis(C66) \\sim Ueq, Uanis(C67) \\sim Ueq, Uanis(C48) \\sim Ueq,
Uanis(C53) \\sim Ueq, Uanis(C47) \\sim Ueq, Uanis(C72) \\sim Ueq, Uanis(C8)
\\sim Ueq, Uanis(C13) \\sim Ueq, Uanis(C61) \\sim Ueq, Uanis(C69) \\sim Ueq,
Uanis(C28) \\sim Ueq, Uanis(C84) \\sim Ueq, Uanis(C85) \\sim Ueq, Uanis(C42)
\\sim Ueq, Uanis(C43) \\sim Ueq, Uanis(C44) \\sim Ueq, Uanis(C45) \\sim Ueq,
Uanis(C34) \\sim Ueq, Uanis(C33) \\sim Ueq: with sigma of 0.01 and sigma for
terminal atoms of 0.02
Uanis(F1) = Uanis(F1')
Uanis(F2) = Uanis(F2')
Uanis(F3) = Uanis(F3')
Uanis(F4) = Uanis(F4')
Uanis(F5) = Uanis(F5')
Uanis(F6) = Uanis(F6')
Uanis(F7) = Uanis(F7')
Uanis(F8) = Uanis(F8')
Uanis(F9) = Uanis(F9')
Uanis(F10) = Uanis(F10')
Uanis(F11) = Uanis(F11')
Uanis(F12) = Uanis(F12')
Uanis(F13) = Uanis(F13')
Uanis(F14) = Uanis(F14')
Uanis(F15) = Uanis(F15')
Uanis(F16) = Uanis(F16')
Uanis(F17) = Uanis(F17')
Uanis(F18) = Uanis(F18')
Uanis(F19) = Uanis(F19')
Uanis(F20) = Uanis(F20')
Uanis(F21) = Uanis(F21')
Uanis(F22) = Uanis(F22')
Uanis(F23) = Uanis(F23')
Uanis(F24) = Uanis(F24')
Uanis(F25) = Uanis(F25')
Uanis(F26) = Uanis(F26')
Uanis(F27) = Uanis(F27')
Uanis(F28) = Uanis(F28')
Uanis(F29) = Uanis(F29')
Uanis(F30) = Uanis(F30')
Uanis(F31) = Uanis(F31')
Uanis(F32) = Uanis(F32')
Uanis(F33) = Uanis(F33')
Uanis(F34) = Uanis(F34')
Uanis(F35) = Uanis(F35')
Uanis(F36) = Uanis(F36')
Uanis(F37) = Uanis(F37')
Uanis(F38) = Uanis(F38')
Uanis(F39) = Uanis(F39')
Uanis(F40) = Uanis(F40')
Uanis(F41) = Uanis(F41')
Uanis(F42) = Uanis(F42')
Uanis(F43) = Uanis(F43')
Uanis(F44) = Uanis(F44')
Uanis(F45) = Uanis(F45')
Uanis(F51) = Uanis(F51')
Uanis(F48) = Uanis(F48')
6. Others
 Fixed Sof: F1(0.5) F2(0.5) F3(0.5) F4(0.5) F5(0.5) F6(0.5) F7(0.5) F8(0.5)
 F9(0.5) F10(0.5) F11(0.5) F12(0.5) F13(0.5) F14(0.5) F15(0.5) F16(0.5)
 F17(0.5) F18(0.5) F19(0.5) F20(0.5) F21(0.5) F22(0.5) F23(0.5) F24(0.5)
 F25(0.5) F26(0.5) F27(0.5) F28(0.5) F29(0.5) F30(0.5) F31(0.5) F32(0.5)
 F33(0.5) F34(0.5) F35(0.5) F36(0.5) F37(0.5) F38(0.5) F39(0.5) F40(0.5)
 F41(0.5) F42(0.5) F43(0.5) F44(0.5) F45(0.5) F46(0.5) F47(0.5) F48(0.5)
 F49(0.5) F50(0.5) F51(0.5) F52(0.5) F53(0.5) F54(0.5) F1'(0.5) F2'(0.5)
 F3'(0.5) F4'(0.5) F5'(0.5) F6'(0.5) F7'(0.5) F8'(0.5) F9'(0.5) F10'(0.5)
 F11'(0.5) F12'(0.5) F13'(0.5) F14'(0.5) F15'(0.5) F16'(0.5) F17'(0.5)
 F18'(0.5) F19'(0.5) F20'(0.5) F21'(0.5) F22'(0.5) F23'(0.5) F24'(0.5)
 F25'(0.5) F26'(0.5) F27'(0.5) F28'(0.5) F29'(0.5) F30'(0.5) F31'(0.5)
 F32'(0.5) F33'(0.5) F34'(0.5) F35'(0.5) F36'(0.5) F37'(0.5) F38'(0.5)
 F39'(0.5) F40'(0.5) F41'(0.5) F42'(0.5) F43'(0.5) F44'(0.5) F45'(0.5)
 F46'(0.5) F47'(0.5) F48'(0.5) F49'(0.5) F50'(0.5) F51'(0.5) F52'(0.5)
 F53'(0.5) F54'(0.5)
7.a Aromatic/amide H refined with riding coordinates:
 C3(H3), C8(H8), C13(H13), C18(H18), C23(H23), C28(H28), C33(H33), C38(H38),
 C43(H43), C51(H51), C52(H52), C53(H53), C55(H55), C56(H56), C57(H57), C65(H65),
  C66(H66), C67(H67), C69(H69), C70(H70), C71(H71), C85(H85), C84(H84),
 C83(H83), C81(H81), C80(H80), C79(H79)
7.b Idealised Me refined as rotating group:
 C54(H54A,H54B,H54C), C59(H59A,H59B,H59C), C68(H68A,H68B,H68C), C73(H73A,H73B,
 H73C), C87(H87A,H87B,H87C), C82(H82A,H82B,H82C)
;
_olex2_submission_special_instructions 'No special instructions were received'

loop_
_space_group_symop_operation_xyz
'x, y, z'

loop_
_atom_site_label
_atom_site_type_symbol
_atom_site_fract_x
_atom_site_fract_y
_atom_site_fract_z
_atom_site_U_iso_or_equiv
_atom_site_adp_type
_atom_site_occupancy
_atom_site_site_symmetry_order
_atom_site_calc_flag
_atom_site_refinement_flags_posn
_atom_site_refinement_flags_adp
_atom_site_refinement_flags_occupancy
_atom_site_disorder_assembly
_atom_site_disorder_group
Ag1 Ag 0.50062(4) 0.49996(4) 0.49982(4) 0.02622(13) Uani 1 1 d . . . . .
Ag2 Ag 0.72498(4) 0.42317(4) 0.58819(4) 0.02702(14) Uani 1 1 d . . . . .
Ag3 Ag 0.47708(5) 0.35341(4) 0.67768(4) 0.02855(14) Uani 1 1 d . . . . .
Ag4 Ag 0.88711(4) 0.15916(4) 0.19618(4) 0.02614(13) Uani 1 1 d . . . . .
Ag5 Ag 1.08852(4) 0.05768(4) 0.30460(4) 0.02844(14) Uani 1 1 d . . . . .
Ag6 Ag 0.86256(5) -0.02057(4) 0.34901(4) 0.02871(14) Uani 1 1 d . . . . .
Ag7 Ag 1.22337(5) -0.14503(4) -0.15380(4) 0.03068(15) Uani 1 1 d . . . . .
Ag8 Ag 1.45612(5) -0.25263(4) -0.08011(4) 0.02977(14) Uani 1 1 d . . . . .
Ag9 Ag 1.21751(5) -0.32576(4) -0.00108(4) 0.03029(14) Uani 1 1 d . . . . .
S1 S 0.33370(19) 0.69733(14) 0.65120(15) 0.0352(5) Uani 1 1 d . . . . .
S2 S 0.6389(2) 0.14772(14) 0.52681(16) 0.0381(6) Uani 1 1 d . . . . .
S3 S 1.30700(17) -0.09531(15) 0.10966(16) 0.0363(5) Uani 1 1 d . . . . .
F1 F 0.4821(4) 0.6616(7) 0.3756(6) 0.066(3) Uani 0.5 1 d D U P A 1
F2 F 0.6179(7) 0.6990(4) 0.2675(5) 0.072(2) Uani 0.5 1 d D U P A 1
F3 F 0.6084(6) 0.5663(4) 0.2561(4) 0.0550(18) Uani 0.5 1 d D U P A 1
F4 F 1.0209(5) 0.5387(4) 0.3556(5) 0.057(2) Uani 0.5 1 d D U P B 1
F5 F 0.9269(5) 0.5360(6) 0.5034(4) 0.063(3) Uani 0.5 1 d D U P B 1
F6 F 1.0092(6) 0.4114(4) 0.4138(7) 0.073(3) Uani 0.5 1 d D U P B 1
F7 F 0.9396(6) 0.3225(6) 0.6611(4) 0.073(3) Uani 0.5 1 d D U P C 1
F8 F 0.8279(6) 0.4139(4) 0.7861(6) 0.086(3) Uani 0.5 1 d D U P C 1
F9 F 0.9253(5) 0.2705(6) 0.7966(4) 0.073(3) Uani 0.5 1 d D U P C 1
F10 F 0.5251(5) 0.1571(4) 0.7980(4) 0.057(2) Uani 0.5 1 d D U P D 1
F11 F 0.5421(6) 0.1658(5) 0.9270(4) 0.065(2) Uani 0.5 1 d D U P D 1
F12 F 0.4081(5) 0.2792(5) 0.8926(7) 0.068(3) Uani 0.5 1 d D U P D 1
F13 F 0.2716(5) 0.2881(6) 0.7646(4) 0.070(3) Uani 0.5 1 d D U P E 1
F14 F 0.0921(6) 0.3730(6) 0.7785(5) 0.086(3) Uani 0.5 1 d D U P E 1
F15 F 0.1960(6) 0.2534(3) 0.6811(5) 0.067(2) Uani 0.5 1 d D U P E 1
F16 F 0.2763(6) 0.6153(3) 0.4583(6) 0.077(3) Uani 0.5 1 d D U P F 1
F17 F 0.1260(4) 0.5897(6) 0.4707(5) 0.070(3) Uani 0.5 1 d D U P F 1
F18 F 0.3061(8) 0.5074(6) 0.3680(4) 0.077(4) Uani 0.5 1 d D U P F 1
F19 F 1.0174(6) 0.4007(4) 0.0312(5) 0.075(3) Uani 0.5 1 d D U P G 1
F20 F 0.9247(5) 0.3109(4) 0.0506(4) 0.072(2) Uani 0.5 1 d D U P G 1
F21 F 0.8562(6) 0.4195(5) 0.1559(6) 0.064(3) Uani 0.5 1 d D U P G 1
F22 F 1.2367(7) 0.1597(6) 0.3214(4) 0.087(4) Uani 0.5 1 d D U P H 1
F23 F 1.3636(5) 0.1141(5) 0.1802(6) 0.088(3) Uani 0.5 1 d D U P H 1
F24 F 1.3027(5) 0.2555(4) 0.2336(6) 0.091(3) Uani 0.5 1 d D U P H 1
F25 F 1.3167(5) -0.1514(5) 0.4672(5) 0.062(2) Uani 0.5 1 d D U P I 1
F26 F 1.3042(6) -0.0593(5) 0.3569(4) 0.064(2) Uani 0.5 1 d D U P I 1
F27 F 1.2026(6) -0.0053(4) 0.5006(5) 0.077(2) Uani 0.5 1 d D U P I 1
F28 F 0.7864(4) -0.1261(5) 0.5456(7) 0.0604(19) Uani 0.5 1 d D U P J 1
F29 F 0.9139(7) -0.2400(5) 0.5854(4) 0.068(2) Uani 0.5 1 d D U P J 1
F30 F 0.9164(6) -0.2456(4) 0.4490(4) 0.0655(19) Uani 0.5 1 d D U P J 1
F31 F 0.6275(7) -0.0581(5) 0.4189(3) 0.069(3) Uani 0.5 1 d D U P K 1
F32 F 0.5342(4) -0.0690(5) 0.3413(6) 0.080(3) Uani 0.5 1 d D U P K 1
F33 F 0.7242(7) -0.1568(3) 0.2999(6) 0.059(3) Uani 0.5 1 d D U P K 1
F34 F 0.5780(4) 0.2051(7) 0.0877(5) 0.092(4) Uani 0.5 1 d D U P L 1
F35 F 0.7023(6) 0.2497(3) 0.1050(6) 0.065(2) Uani 0.5 1 d D U P L 1
F36 F 0.7701(7) 0.1326(6) 0.0104(4) 0.075(3) Uani 0.5 1 d D U P L 1
F37 F 1.3696(7) 0.0537(5) -0.3849(4) 0.090(3) Uani 0.5 1 d D U P M 1
F38 F 1.2898(5) -0.0465(4) -0.3501(4) 0.073(2) Uani 0.5 1 d D U P M 1
F39 F 1.2127(6) 0.0734(5) -0.2559(5) 0.069(3) Uani 0.5 1 d D U P M 1
F40 F 1.7071(5) -0.0776(4) -0.2230(7) 0.085(3) Uani 0.5 1 d D U P N 1
F41 F 1.6195(6) -0.1361(7) -0.0985(3) 0.064(2) Uani 0.5 1 d D U P N 1
F42 F 1.7322(6) -0.2205(4) -0.2288(6) 0.062(2) Uani 0.5 1 d D U P N 1
F43 F 1.7101(6) -0.3945(6) -0.0887(4) 0.073(3) Uani 0.5 1 d D U P O 1
F44 F 1.6431(6) -0.3397(4) 0.0514(5) 0.066(2) Uani 0.5 1 d D U P O 1
F45 F 1.7501(5) -0.4864(5) 0.0150(6) 0.074(2) Uani 0.5 1 d D U P O 1
F46 F 1.3679(7) -0.6090(4) 0.0612(5) 0.069(4) Uani 0.5 1 d D U P P 1
F47 F 1.2139(4) -0.4816(5) 0.1242(6) 0.070(4) Uani 0.5 1 d D U P P 1
F48 F 1.3206(7) -0.5591(5) 0.2003(4) 0.073(2) Uani 0.5 1 d D U P P 1
F49 F 0.8514(4) -0.3494(4) 0.0459(6) 0.086(4) Uani 0.5 1 d D U P Q 1
F50 F 1.0177(6) -0.3948(4) 0.0633(6) 0.074(4) Uani 0.5 1 d D U P Q 1
F51 F 0.8619(8) -0.2790(6) 0.1494(4) 0.089(4) Uani 0.5 1 d D U P Q 1
F52 F 0.8267(4) -0.0257(7) -0.1584(6) 0.090(5) Uani 0.5 1 d D U P R 1
F53 F 1.0115(9) -0.0911(6) -0.2595(4) 0.089(5) Uani 0.5 1 d D U P R 1
F54 F 0.9651(5) 0.0065(3) -0.1507(5) 0.075(4) Uani 0.5 1 d D U P R 1
F1' F 0.4921(5) 0.6894(6) 0.3687(6) 0.066(3) Uani 0.5 1 d D U P A 2
F2' F 0.6491(6) 0.6697(5) 0.2393(4) 0.072(2) Uani 0.5 1 d D U P A 2
F3' F 0.5784(5) 0.5631(4) 0.2819(4) 0.0550(18) Uani 0.5 1 d D U P A 2
F4' F 0.9964(5) 0.5659(4) 0.3841(6) 0.057(2) Uani 0.5 1 d D U P B 2
F5' F 0.9347(6) 0.4959(7) 0.5076(3) 0.063(3) Uani 0.5 1 d D U P B 2
F6' F 1.0316(6) 0.4213(4) 0.3723(6) 0.073(3) Uani 0.5 1 d D U P B 2
F7' F 0.9053(6) 0.3652(5) 0.6687(4) 0.073(3) Uani 0.5 1 d D U P C 2
F8' F 0.8373(6) 0.3867(4) 0.8170(4) 0.086(3) Uani 0.5 1 d D U P C 2
F9' F 0.9563(5) 0.2489(5) 0.7492(6) 0.073(3) Uani 0.5 1 d D U P C 2
F10' F 0.4942(5) 0.1843(4) 0.7964(4) 0.057(2) Uani 0.5 1 d D U P D 2
F11' F 0.5695(6) 0.1387(4) 0.8991(5) 0.065(2) Uani 0.5 1 d D U P D 2
F12' F 0.4195(5) 0.2722(5) 0.9210(5) 0.068(3) Uani 0.5 1 d D U P D 2
F13' F 0.3112(5) 0.2465(5) 0.7172(5) 0.070(3) Uani 0.5 1 d D U P E 2
F14' F 0.1397(8) 0.3574(6) 0.7977(4) 0.086(3) Uani 0.5 1 d D U P E 2
F15' F 0.1571(5) 0.2754(4) 0.6885(5) 0.067(2) Uani 0.5 1 d D U P E 2
F16' F 0.3416(5) 0.5586(5) 0.4004(5) 0.077(3) Uani 0.5 1 d D U P F 2
F17' F 0.1441(6) 0.6164(4) 0.4791(6) 0.070(3) Uani 0.5 1 d D U P F 2
F18' F 0.2358(6) 0.4930(5) 0.3883(4) 0.077(4) Uani 0.5 1 d D U P F 2
F19' F 1.0267(6) 0.3667(5) 0.0075(4) 0.075(3) Uani 0.5 1 d D U P G 2
F20' F 0.8799(4) 0.3258(4) 0.0892(5) 0.072(2) Uani 0.5 1 d D U P G 2
F21' F 0.8907(7) 0.4393(4) 0.1428(7) 0.064(3) Uani 0.5 1 d D U P G 2
F22' F 1.2295(6) 0.2176(6) 0.3222(4) 0.087(4) Uani 0.5 1 d D U P H 2
F23' F 1.3226(6) 0.0938(4) 0.2305(7) 0.088(3) Uani 0.5 1 d D U P H 2
F24' F 1.3536(5) 0.2167(5) 0.1802(6) 0.091(3) Uani 0.5 1 d D U P H 2
F25' F 1.2949(5) -0.1362(5) 0.4930(4) 0.062(2) Uani 0.5 1 d D U P I 2
F26' F 1.3254(5) -0.0903(6) 0.3539(4) 0.064(2) Uani 0.5 1 d D U P I 2
F27' F 1.2069(6) 0.0085(3) 0.4727(6) 0.077(2) Uani 0.5 1 d D U P I 2
F28' F 0.7864(4) -0.1261(5) 0.5456(7) 0.0604(19) Uani 0.5 1 d D U P J 2
F29' F 0.9139(7) -0.2400(5) 0.5854(4) 0.068(2) Uani 0.5 1 d D U P J 2
F30' F 0.9164(6) -0.2456(4) 0.4490(4) 0.0655(19) Uani 0.5 1 d D U P J 2
F31' F 0.5675(7) -0.0436(5) 0.4171(4) 0.069(3) Uani 0.5 1 d D U P K 2
F32' F 0.5861(5) -0.1072(4) 0.2944(5) 0.080(3) Uani 0.5 1 d D U P K 2
F33' F 0.7388(5) -0.1464(4) 0.3273(6) 0.059(3) Uani 0.5 1 d D U P K 2
F34' F 0.5691(5) 0.2384(6) 0.1158(6) 0.092(4) Uani 0.5 1 d D U P L 2
F35' F 0.7477(5) 0.2265(4) 0.0829(6) 0.065(2) Uani 0.5 1 d D U P L 2
F36' F 0.7236(8) 0.1315(5) 0.0128(3) 0.075(3) Uani 0.5 1 d D U P L 2
F37' F 1.3780(7) 0.0332(6) -0.3977(4) 0.090(3) Uani 0.5 1 d D U P M 2
F38' F 1.2641(5) -0.0404(4) -0.3279(5) 0.073(2) Uani 0.5 1 d D U P M 2
F39' F 1.2280(6) 0.0877(4) -0.2638(6) 0.069(3) Uani 0.5 1 d D U P M 2
F40' F 1.7268(5) -0.0968(4) -0.2444(6) 0.085(3) Uani 0.5 1 d D U P N 2
F41' F 1.6178(6) -0.1105(6) -0.1016(3) 0.064(2) Uani 0.5 1 d D U P N 2
F42' F 1.7144(6) -0.2274(4) -0.2042(6) 0.062(2) Uani 0.5 1 d D U P N 2
F43' F 1.7344(6) -0.4286(7) -0.0898(4) 0.073(3) Uani 0.5 1 d D U P O 2
F44' F 1.6393(6) -0.3255(3) 0.0253(6) 0.066(2) Uani 0.5 1 d D U P O 2
F45' F 1.7294(5) -0.4686(6) 0.0468(4) 0.074(2) Uani 0.5 1 d D U P O 2
F46' F 1.3272(6) -0.5816(4) 0.0543(4) 0.068(4) Uani 0.5 1 d D U P P 2
F47' F 1.2117(5) -0.4744(6) 0.1668(7) 0.094(5) Uani 0.5 1 d D U P P 2
F48' F 1.3625(7) -0.5911(5) 0.1772(4) 0.073(2) Uani 0.5 1 d D U P P 2
F49' F 0.8950(5) -0.3766(4) 0.0259(5) 0.054(3) Uani 0.5 1 d D U P Q 2
F50' F 1.0101(5) -0.3746(5) 0.0884(5) 0.061(3) Uani 0.5 1 d D U P Q 2
F51' F 0.8258(7) -0.2753(6) 0.1390(5) 0.089(4) Uani 0.5 1 d D U P Q 2
F52' F 0.8226(5) -0.0068(5) -0.1360(6) 0.070(4) Uani 0.5 1 d D U P R 2
F53' F 0.9696(7) -0.0958(5) -0.2549(3) 0.067(4) Uani 0.5 1 d D U P R 2
F54' F 1.0011(6) -0.0110(4) -0.1786(6) 0.065(4) Uani 0.5 1 d D U P R 2
N1 N 0.6531(5) 0.5366(4) 0.4382(4) 0.0220(14) Uani 1 1 d . . . . .
N2 N 0.7428(5) 0.5021(4) 0.4709(5) 0.0266(16) Uani 1 1 d . . . . .
N3 N 0.6971(5) 0.3430(4) 0.7069(5) 0.0267(15) Uani 1 1 d . . . . .
N4 N 0.6066(5) 0.3118(4) 0.7364(4) 0.0268(15) Uani 1 1 d . . . . .
N5 N 0.3459(6) 0.3981(4) 0.6229(6) 0.0391(19) Uani 1 1 d . . . . .
N6 N 0.3548(5) 0.4598(4) 0.5534(4) 0.0277(15) Uani 1 1 d . . . . .
N7 N 1.0161(5) 0.2150(4) 0.1828(5) 0.0302(16) Uani 1 1 d . . . . .
N8 N 1.0991(5) 0.1707(4) 0.2205(5) 0.0287(15) Uani 1 1 d . . . . .
N9 N 1.0759(5) -0.0494(4) 0.3965(5) 0.0248(16) Uani 1 1 d . . . . .
N10 N 0.9791(5) -0.0757(4) 0.4156(5) 0.0318(18) Uani 1 1 d . . . . .
N11 N 0.7502(5) 0.0309(4) 0.2770(4) 0.0240(15) Uani 1 1 d . . . . .
N12 N 0.7627(5) 0.1011(4) 0.2149(4) 0.0244(15) Uani 1 1 d . U . . .
N13 N 1.3738(5) -0.1054(4) -0.2057(4) 0.0253(16) Uani 1 1 d . . . . .
N14 N 1.4593(5) -0.1437(4) -0.1711(5) 0.0311(17) Uani 1 1 d . . . . .
N15 N 1.4608(6) -0.3693(4) 0.0020(5) 0.0319(17) Uani 1 1 d . . . . .
N16 N 1.3696(5) -0.3975(4) 0.0317(5) 0.0301(16) Uani 1 1 d . . . . .
N17 N 1.0682(5) -0.2509(4) -0.0390(4) 0.0262(15) Uani 1 1 d . U . . .
N18 N 1.0730(5) -0.1807(4) -0.0992(5) 0.0304(16) Uani 1 1 d . U . . .
C1 C 0.6010(5) 0.6268(3) 0.3136(4) 0.043(2) Uani 1 1 d D . . . .
C2 C 0.6824(3) 0.5827(3) 0.3629(3) 0.0318(19) Uani 1 1 d D . . . .
C3 C 0.8000(7) 0.5799(5) 0.3394(6) 0.034(2) Uani 1 1 d . . . . .
H3 H 0.845805 0.606123 0.288136 0.041 Uiso 1 1 calc R . . . .
C4 C 0.8318(3) 0.5296(4) 0.4090(3) 0.0306(19) Uani 1 1 d D . . . .
C5 C 0.9466(5) 0.5038(3) 0.4196(4) 0.043(2) Uani 1 1 d D . . . .
C6 C 0.8628(6) 0.3265(4) 0.7496(4) 0.047(3) Uani 1 1 d D . . . .
C7 C 0.7575(3) 0.3083(3) 0.7601(4) 0.038(2) Uani 1 1 d D . . . .
C8 C 0.7093(8) 0.2498(6) 0.8274(6) 0.040(2) Uani 1 1 d . U . . .
H8 H 0.736542 0.214975 0.872903 0.048 Uiso 1 1 calc R . . . .
C9 C 0.6118(3) 0.2576(3) 0.8080(4) 0.032(2) Uani 1 1 d D . . . .
C10 C 0.5216(5) 0.2138(4) 0.8568(3) 0.038(2) Uani 1 1 d D . . . .
C11 C 0.2096(4) 0.3205(4) 0.7123(4) 0.061(3) Uani 1 1 d D . . . .
C12 C 0.2497(4) 0.3823(3) 0.6415(3) 0.040(2) Uani 1 1 d D . . . .
C13 C 0.1883(7) 0.4303(6) 0.5828(7) 0.047(2) Uani 1 1 d . U . . .
H13 H 0.117250 0.429808 0.581096 0.056 Uiso 1 1 calc R . . . .
C14 C 0.2611(4) 0.4790(3) 0.5277(3) 0.0307(19) Uani 1 1 d D . . . .
C15 C 0.2444(4) 0.5423(4) 0.4527(4) 0.046(3) Uani 1 1 d D . . . .
C16 C 0.9584(4) 0.3548(4) 0.0951(4) 0.041(2) Uani 1 1 d D . . . .
C17 C 1.0339(4) 0.2892(3) 0.1421(3) 0.031(2) Uani 1 1 d D . . . .
C18 C 1.1322(6) 0.2950(5) 0.1526(6) 0.035(2) Uani 1 1 d . . . . .
H18 H 1.166734 0.340184 0.130570 0.042 Uiso 1 1 calc R . . . .
C19 C 1.1659(3) 0.2178(4) 0.2036(3) 0.036(2) Uani 1 1 d D . . . .
C20 C 1.2664(5) 0.1876(3) 0.2334(4) 0.048(3) Uani 1 1 d D . . . .
C21 C 1.2393(5) -0.0789(4) 0.4422(4) 0.045(2) Uani 1 1 d D . . . .
C22 C 1.1363(3) -0.0965(3) 0.4458(4) 0.033(2) Uani 1 1 d D . . . .
C23 C 1.0870(7) -0.1582(6) 0.5010(6) 0.036(2) Uani 1 1 d . . . . .
H23 H 1.112874 -0.199619 0.543950 0.043 Uiso 1 1 calc R . . . .
C24 C 0.9903(3) -0.1437(3) 0.4771(4) 0.0271(19) Uani 1 1 d D . . . .
C25 C 0.9037(5) -0.1876(4) 0.5135(3) 0.033(2) Uani 1 1 d D . . . .
C26 C 0.6400(4) -0.0713(4) 0.3296(4) 0.052(3) Uani 1 1 d D . . . .
C27 C 0.6724(4) 0.0019(3) 0.2708(4) 0.041(3) Uani 1 1 d D . . . .
C28 C 0.6272(6) 0.0527(6) 0.2054(6) 0.040(2) Uani 1 1 d . U . . .
H28 H 0.567672 0.048323 0.188837 0.048 Uiso 1 1 calc R . . . .
C29 C 0.6897(4) 0.1106(3) 0.1708(3) 0.031(2) Uani 1 1 d D . . . .
C30 C 0.6825(4) 0.1757(4) 0.0955(4) 0.037(2) Uani 1 1 d D . . . .
C31 C 1.3182(5) 0.0088(4) -0.3132(4) 0.053(3) Uani 1 1 d D . . . .
C32 C 1.3998(3) -0.0433(4) -0.2662(3) 0.034(2) Uani 1 1 d D . . . .
C33 C 1.5095(8) -0.0424(6) -0.2750(7) 0.045(3) Uani 1 1 d . U . . .
H33 H 1.551431 -0.006009 -0.314248 0.054 Uiso 1 1 calc R . . . .
C34 C 1.5426(3) -0.1064(4) -0.2138(3) 0.042(2) Uani 1 1 d D U . . .
C35 C 1.6494(5) -0.1344(4) -0.1913(4) 0.049(2) Uani 1 1 d D . . . .
C36 C 1.6625(6) -0.4132(4) 0.0019(4) 0.055(3) Uani 1 1 d D . . . .
C37 C 1.5515(3) -0.4294(3) 0.0255(4) 0.041(2) Uani 1 1 d D . . . .
C38 C 1.5184(9) -0.5008(6) 0.0724(7) 0.051(3) Uani 1 1 d . . . . .
H38 H 1.564041 -0.552970 0.097189 0.062 Uiso 1 1 calc R . . . .
C39 C 1.4063(3) -0.4793(3) 0.0749(4) 0.052(3) Uani 1 1 d D . . . .
C40 C 1.3282(5) -0.5316(4) 0.1163(4) 0.051(3) Uani 1 1 d D . . . .
C41 C 0.9233(4) -0.3186(4) 0.0608(4) 0.055(3) Uani 1 1 d D . . . .
C42 C 0.9593(4) -0.2537(3) -0.0079(3) 0.045(2) Uani 1 1 d D U . . .
C43 C 0.8875(7) -0.1831(7) -0.0503(7) 0.051(3) Uani 1 1 d . U . . .
H43 H 0.806290 -0.168685 -0.041858 0.061 Uiso 1 1 calc R . . . .
C44 C 0.9655(5) -0.1410(3) -0.1068(3) 0.042(2) Uani 1 1 d D U . . .
C45 C 0.9414(4) -0.0631(4) -0.1691(4) 0.057(3) Uani 1 1 d D U . . .
C54 C 0.0895(9) 0.6595(7) 0.7211(8) 0.058(3) Uani 1 1 d . . . . .
H54A H 0.060669 0.727483 0.732530 0.087 Uiso 1 1 calc GR . . . .
H54B H 0.020253 0.641173 0.750967 0.087 Uiso 1 1 calc GR . . . .
H54C H 0.127577 0.642964 0.653084 0.087 Uiso 1 1 calc GR . . . .
C49 C 0.2868(7) 0.6227(5) 0.7373(6) 0.034(2) Uani 1 1 d . . . . .
C50 C 0.1792(7) 0.6101(5) 0.7610(6) 0.037(2) Uani 1 1 d . . . . .
C51 C 0.1587(8) 0.5474(6) 0.8308(7) 0.047(3) Uani 1 1 d . . . . .
H51 H 0.085445 0.537874 0.851399 0.057 Uiso 1 1 calc R . . . .
C52 C 0.2412(8) 0.4979(6) 0.8717(6) 0.043(2) Uani 1 1 d . . . . .
H52 H 0.224946 0.454762 0.917699 0.051 Uiso 1 1 calc R . . . .
C53 C 0.3469(8) 0.5131(6) 0.8436(7) 0.039(2) Uani 1 1 d . U . . .
H53 H 0.403870 0.479259 0.870141 0.047 Uiso 1 1 calc R . . . .
C48 C 0.3708(7) 0.5761(5) 0.7783(6) 0.0304(19) Uani 1 1 d . U . . .
C47 C 0.4728(7) 0.6007(5) 0.7413(5) 0.029(2) Uani 1 1 d . U . . .
C55 C 0.5743(9) 0.5739(6) 0.7635(7) 0.049(3) Uani 1 1 d . . . . .
H55 H 0.582165 0.531457 0.810965 0.059 Uiso 1 1 calc R . . . .
C56 C 0.6611(8) 0.6081(6) 0.7177(7) 0.047(3) Uani 1 1 d . . . . .
H56 H 0.729453 0.587770 0.733323 0.056 Uiso 1 1 calc R . . . .
C57 C 0.6544(8) 0.6721(6) 0.6486(6) 0.041(2) Uani 1 1 d . . . . .
H57 H 0.717229 0.694392 0.618920 0.049 Uiso 1 1 calc R . . . .
C58 C 0.5580(8) 0.7030(6) 0.6231(6) 0.039(2) Uani 1 1 d . . . . .
C46 C 0.4680(7) 0.6668(5) 0.6696(6) 0.033(2) Uani 1 1 d . . . . .
C59 C 0.5473(8) 0.7698(6) 0.5475(7) 0.043(2) Uani 1 1 d . . . . .
H59A H 0.623321 0.779217 0.515030 0.064 Uiso 1 1 calc GR . . . .
H59B H 0.479298 0.830242 0.576024 0.064 Uiso 1 1 calc GR . . . .
H59C H 0.532348 0.743519 0.502021 0.064 Uiso 1 1 calc GR . . . .
C68 C 0.8123(10) 0.0638(7) 0.6359(8) 0.064(3) Uani 1 1 d . U . . .
H68A H 0.724523 0.083987 0.674501 0.095 Uiso 1 1 calc GR . . . .
H68B H 0.854059 0.059686 0.676345 0.095 Uiso 1 1 calc GR . . . .
H68C H 0.844520 0.002073 0.603544 0.095 Uiso 1 1 calc GR . . . .
C63 C 0.7614(8) 0.1730(6) 0.5151(6) 0.039(2) Uani 1 1 d . U . . .
C64 C 0.8333(8) 0.1337(6) 0.5644(6) 0.044(3) Uani 1 1 d . U . . .
C65 C 0.9299(9) 0.1621(7) 0.5451(8) 0.059(3) Uani 1 1 d . U . . .
H65 H 0.979955 0.136699 0.578879 0.071 Uiso 1 1 calc R . . . .
C66 C 0.9534(9) 0.2247(7) 0.4798(7) 0.056(3) Uani 1 1 d . U . . .
H66 H 1.019451 0.241701 0.467620 0.067 Uiso 1 1 calc R . . . .
C67 C 0.8777(8) 0.2637(7) 0.4309(6) 0.044(3) Uani 1 1 d . U . . .
H67 H 0.892206 0.308139 0.386000 0.053 Uiso 1 1 calc R . . . .
C62 C 0.7810(7) 0.2376(6) 0.4478(6) 0.036(2) Uani 1 1 d . . . . .
C61 C 0.6933(7) 0.2684(5) 0.4075(6) 0.033(2) Uani 1 1 d . U . . .
C69 C 0.6821(8) 0.3333(6) 0.3376(6) 0.040(2) Uani 1 1 d . U . . .
H69 H 0.735854 0.364581 0.312173 0.048 Uiso 1 1 calc R . . . .
C70 C 0.5901(9) 0.3502(6) 0.3071(7) 0.050(3) Uani 1 1 d . . . . .
H70 H 0.581614 0.393378 0.260307 0.061 Uiso 1 1 calc R . . . .
C71 C 0.5131(8) 0.3061(6) 0.3429(7) 0.045(3) Uani 1 1 d . . . . .
H71 H 0.451508 0.320438 0.320406 0.054 Uiso 1 1 calc R . . . .
C72 C 0.5186(8) 0.2432(6) 0.4085(6) 0.040(2) Uani 1 1 d . U . . .
C60 C 0.6143(7) 0.2234(5) 0.4408(6) 0.035(2) Uani 1 1 d . . . . .
C73 C 0.4341(9) 0.1935(7) 0.4503(8) 0.058(3) Uani 1 1 d . . . . .
H73A H 0.477531 0.127654 0.425214 0.087 Uiso 1 1 calc GR . . . .
H73B H 0.363686 0.224004 0.434020 0.087 Uiso 1 1 calc GR . . . .
H73C H 0.405849 0.196381 0.519052 0.087 Uiso 1 1 calc GR . . . .
C87 C 1.3483(9) 0.0718(8) -0.0171(8) 0.068(3) Uani 1 1 d . . . . .
H87A H 1.420279 0.030063 -0.069620 0.102 Uiso 1 1 calc GR . . . .
H87B H 1.364012 0.062053 0.039874 0.102 Uiso 1 1 calc GR . . . .
H87C H 1.331168 0.137339 -0.032588 0.102 Uiso 1 1 calc GR . . . .
C86 C 1.2396(8) 0.0504(6) -0.0003(7) 0.045(3) Uani 1 1 d . . . . .
C85 C 1.1575(10) 0.0992(6) -0.0413(7) 0.053(3) Uani 1 1 d . U . . .
H85 H 1.169630 0.148635 -0.079597 0.063 Uiso 1 1 calc R . . . .
C84 C 1.0590(9) 0.0788(6) -0.0285(7) 0.050(3) Uani 1 1 d . U . . .
H84 H 1.006444 0.114050 -0.058298 0.059 Uiso 1 1 calc R . . . .
C83 C 1.0361(7) 0.0077(6) 0.0273(6) 0.035(2) Uani 1 1 d . . . . .
H83 H 0.967858 -0.005490 0.037117 0.042 Uiso 1 1 calc R . . . .
C75 C 1.1194(7) -0.0453(6) 0.0695(5) 0.034(2) Uani 1 1 d . . . . .
C74 C 1.2151(7) -0.0224(5) 0.0522(6) 0.033(2) Uani 1 1 d . . . . .
C76 C 1.1145(7) -0.1212(6) 0.1296(6) 0.0296(19) Uani 1 1 d . . . . .
C81 C 1.0289(7) -0.1633(6) 0.1648(7) 0.041(2) Uani 1 1 d . . . . .
H81 H 0.961023 -0.141388 0.148454 0.049 Uiso 1 1 calc R . . . .
C80 C 1.0444(8) -0.2348(6) 0.2219(7) 0.046(3) Uani 1 1 d . . . . .
H80 H 0.986953 -0.262754 0.245331 0.055 Uiso 1 1 calc R . . . .
C79 C 1.1427(8) -0.2677(6) 0.2465(6) 0.045(3) Uani 1 1 d . . . . .
H79 H 1.150104 -0.317620 0.287039 0.054 Uiso 1 1 calc R . . . .
C78 C 1.2275(7) -0.2323(6) 0.2159(6) 0.035(2) Uani 1 1 d . . . . .
C77 C 1.2106(6) -0.1561(5) 0.1567(5) 0.0274(18) Uani 1 1 d . . . . .
C82 C 1.3385(8) -0.2662(7) 0.2402(7) 0.046(3) Uani 1 1 d . . . . .
H82A H 1.374277 -0.335069 0.237179 0.069 Uiso 1 1 calc GR . . . .
H82B H 1.312899 -0.241150 0.303944 0.069 Uiso 1 1 calc GR . . . .
H82C H 1.399260 -0.244167 0.194942 0.069 Uiso 1 1 calc GR . . . .

loop_
_atom_site_aniso_label
_atom_site_aniso_U_11
_atom_site_aniso_U_22
_atom_site_aniso_U_33
_atom_site_aniso_U_23
_atom_site_aniso_U_13
_atom_site_aniso_U_12
Ag1 0.02429(18) 0.0323(2) 0.0256(3) 0.0065(2) -0.01112(16) -0.01482(15)
Ag2 0.02697(19) 0.0322(2) 0.0247(3) 0.0076(2) -0.01175(17) -0.01467(16)
Ag3 0.0304(2) 0.0332(2) 0.0256(3) 0.0079(2) -0.01252(17) -0.01641(16)
Ag4 0.02598(19) 0.0282(2) 0.0268(3) 0.0061(2) -0.01240(16) -0.01263(16)
Ag5 0.0307(2) 0.0269(2) 0.0320(3) 0.0069(2) -0.01778(17) -0.01159(16)
Ag6 0.0309(2) 0.0267(2) 0.0289(3) 0.0070(2) -0.01435(18) -0.01097(17)
Ag7 0.0346(2) 0.0266(2) 0.0304(3) 0.0070(2) -0.01386(19) -0.01247(17)
Ag8 0.0293(2) 0.0313(2) 0.0299(3) 0.0068(2) -0.01314(18) -0.01353(17)
Ag9 0.0366(2) 0.0335(2) 0.0270(3) 0.0064(2) -0.01418(18) -0.01968(17)
S1 0.0453(9) 0.0297(8) 0.0267(10) 0.0041(7) -0.0126(7) -0.0143(7)
S2 0.0511(10) 0.0271(9) 0.0262(10) 0.0049(8) -0.0116(8) -0.0116(7)
S3 0.0300(7) 0.0459(10) 0.0309(10) -0.0038(8) -0.0077(7) -0.0166(6)
F1 0.048(3) 0.071(6) 0.057(4) 0.014(4) -0.027(2) -0.001(3)
F2 0.091(3) 0.095(4) 0.068(4) 0.051(3) -0.055(2) -0.063(3)
F3 0.070(3) 0.055(3) 0.054(3) 0.008(3) -0.039(2) -0.024(2)
F4 0.053(2) 0.083(4) 0.057(4) 0.018(3) -0.025(2) -0.049(2)
F5 0.038(2) 0.097(7) 0.061(4) 0.003(4) -0.027(2) -0.026(3)
F6 0.042(3) 0.068(4) 0.104(6) -0.009(4) -0.035(3) -0.010(3)
F7 0.066(3) 0.109(5) 0.067(4) 0.035(4) -0.034(3) -0.057(3)
F8 0.095(3) 0.105(5) 0.105(6) 0.004(4) -0.068(3) -0.057(3)
F9 0.043(2) 0.094(4) 0.094(6) 0.036(4) -0.037(3) -0.036(2)
F10 0.061(3) 0.044(3) 0.063(4) 0.009(3) -0.010(3) -0.0357(19)
F11 0.075(3) 0.082(4) 0.070(4) 0.049(3) -0.046(2) -0.054(2)
F12 0.053(3) 0.063(3) 0.064(6) 0.009(4) 0.006(4) -0.033(2)
F13 0.071(3) 0.086(4) 0.073(5) 0.040(3) -0.039(3) -0.048(3)
F14 0.093(5) 0.092(4) 0.076(5) 0.009(4) -0.015(4) -0.061(3)
F15 0.054(3) 0.045(3) 0.110(5) 0.018(3) -0.031(3) -0.031(2)
F16 0.074(4) 0.093(5) 0.077(4) 0.047(4) -0.056(3) -0.028(3)
F17 0.064(4) 0.054(5) 0.100(5) -0.007(4) -0.061(3) -0.001(4)
F18 0.082(6) 0.067(5) 0.050(4) 0.002(4) -0.030(4) 0.002(4)
F19 0.073(4) 0.078(5) 0.059(4) 0.042(3) -0.018(3) -0.034(3)
F20 0.085(4) 0.067(4) 0.081(5) 0.039(3) -0.051(3) -0.037(3)
F21 0.056(4) 0.052(5) 0.060(4) 0.016(4) -0.022(3) -0.005(4)
F22 0.072(3) 0.131(9) 0.085(5) 0.013(6) -0.053(3) -0.046(5)
F23 0.052(3) 0.095(6) 0.127(6) 0.002(5) -0.052(3) -0.022(4)
F24 0.078(4) 0.097(5) 0.131(8) 0.031(5) -0.059(4) -0.053(3)
F25 0.059(3) 0.056(4) 0.068(4) 0.016(3) -0.047(2) -0.001(3)
F26 0.056(2) 0.087(5) 0.068(4) 0.013(3) -0.038(2) -0.034(2)
F27 0.071(3) 0.057(4) 0.117(5) -0.017(3) -0.065(3) -0.006(2)
F28 0.040(2) 0.048(3) 0.071(4) 0.003(3) -0.008(2) -0.012(2)
F29 0.073(3) 0.068(3) 0.051(3) 0.038(3) -0.022(3) -0.028(2)
F30 0.078(3) 0.067(3) 0.046(3) -0.003(3) 0.002(2) -0.050(2)
F31 0.057(5) 0.058(3) 0.063(5) 0.017(3) 0.007(4) -0.030(3)
F32 0.064(3) 0.083(4) 0.109(6) 0.028(4) -0.036(3) -0.050(2)
F33 0.060(4) 0.034(3) 0.076(6) 0.002(4) -0.015(4) -0.025(3)
F34 0.045(3) 0.126(7) 0.096(6) 0.034(5) -0.043(3) -0.017(4)
F35 0.071(4) 0.063(4) 0.052(3) 0.024(3) -0.038(3) -0.012(3)
F36 0.090(6) 0.085(4) 0.040(3) 0.011(3) -0.043(3) -0.012(4)
F37 0.088(4) 0.084(5) 0.051(4) 0.042(3) -0.006(3) -0.023(4)
F38 0.089(4) 0.076(4) 0.062(4) 0.020(3) -0.048(3) -0.027(3)
F39 0.083(4) 0.052(4) 0.044(4) 0.019(3) -0.017(3) -0.014(3)
F40 0.081(3) 0.111(4) 0.096(6) 0.011(4) -0.024(3) -0.080(2)
F41 0.054(3) 0.095(5) 0.045(3) -0.007(3) -0.017(2) -0.032(3)
F42 0.036(2) 0.081(4) 0.066(4) -0.013(3) -0.009(2) -0.028(2)
F43 0.048(3) 0.103(6) 0.053(4) -0.002(4) -0.018(3) -0.017(3)
F44 0.067(3) 0.076(4) 0.069(5) 0.008(3) -0.048(3) -0.023(3)
F45 0.059(3) 0.079(5) 0.094(5) 0.018(4) -0.060(2) -0.010(3)
F46 0.091(7) 0.037(5) 0.076(8) 0.001(5) -0.024(6) -0.031(4)
F47 0.067(4) 0.068(5) 0.085(7) 0.037(5) -0.023(4) -0.055(3)
F48 0.091(4) 0.073(4) 0.058(4) 0.012(4) -0.033(3) -0.035(3)
F49 0.073(4) 0.113(6) 0.108(7) -0.002(5) -0.045(4) -0.061(4)
F50 0.073(6) 0.095(7) 0.059(8) 0.008(6) -0.009(5) -0.057(4)
F51 0.085(5) 0.103(5) 0.066(5) 0.004(4) -0.011(4) -0.046(4)
F52 0.049(5) 0.119(10) 0.112(9) 0.007(8) -0.053(4) -0.021(5)
F53 0.131(9) 0.053(7) 0.078(8) 0.023(6) -0.066(6) -0.013(6)
F54 0.093(7) 0.054(6) 0.082(7) -0.010(5) -0.056(5) -0.009(5)
F1' 0.048(3) 0.071(6) 0.057(4) 0.014(4) -0.027(2) -0.001(3)
F2' 0.091(3) 0.095(4) 0.068(4) 0.051(3) -0.055(2) -0.063(3)
F3' 0.070(3) 0.055(3) 0.054(3) 0.008(3) -0.039(2) -0.024(2)
F4' 0.053(2) 0.083(4) 0.057(4) 0.018(3) -0.025(2) -0.049(2)
F5' 0.038(2) 0.097(7) 0.061(4) 0.003(4) -0.027(2) -0.026(3)
F6' 0.042(3) 0.068(4) 0.104(6) -0.009(4) -0.035(3) -0.010(3)
F7' 0.066(3) 0.109(5) 0.067(4) 0.035(4) -0.034(3) -0.057(3)
F8' 0.095(3) 0.105(5) 0.105(6) 0.004(4) -0.068(3) -0.057(3)
F9' 0.043(2) 0.094(4) 0.094(6) 0.036(4) -0.037(3) -0.036(2)
F10' 0.061(3) 0.044(3) 0.063(4) 0.009(3) -0.010(3) -0.0357(19)
F11' 0.075(3) 0.082(4) 0.070(4) 0.049(3) -0.046(2) -0.054(2)
F12' 0.053(3) 0.063(3) 0.064(6) 0.009(4) 0.006(4) -0.033(2)
F13' 0.071(3) 0.086(4) 0.073(5) 0.040(3) -0.039(3) -0.048(3)
F14' 0.093(5) 0.092(4) 0.076(5) 0.009(4) -0.015(4) -0.061(3)
F15' 0.054(3) 0.045(3) 0.110(5) 0.018(3) -0.031(3) -0.031(2)
F16' 0.074(4) 0.093(5) 0.077(4) 0.047(4) -0.056(3) -0.028(3)
F17' 0.064(4) 0.054(5) 0.100(5) -0.007(4) -0.061(3) -0.001(4)
F18' 0.082(6) 0.067(5) 0.050(4) 0.002(4) -0.030(4) 0.002(4)
F19' 0.073(4) 0.078(5) 0.059(4) 0.042(3) -0.018(3) -0.034(3)
F20' 0.085(4) 0.067(4) 0.081(5) 0.039(3) -0.051(3) -0.037(3)
F21' 0.056(4) 0.052(5) 0.060(4) 0.016(4) -0.022(3) -0.005(4)
F22' 0.072(3) 0.131(9) 0.085(5) 0.013(6) -0.053(3) -0.046(5)
F23' 0.052(3) 0.095(6) 0.127(6) 0.002(5) -0.052(3) -0.022(4)
F24' 0.078(4) 0.097(5) 0.131(8) 0.031(5) -0.059(4) -0.053(3)
F25' 0.059(3) 0.056(4) 0.068(4) 0.016(3) -0.047(2) -0.001(3)
F26' 0.056(2) 0.087(5) 0.068(4) 0.013(3) -0.038(2) -0.034(2)
F27' 0.071(3) 0.057(4) 0.117(5) -0.017(3) -0.065(3) -0.006(2)
F28' 0.040(2) 0.048(3) 0.071(4) 0.003(3) -0.008(2) -0.012(2)
F29' 0.073(3) 0.068(3) 0.051(3) 0.038(3) -0.022(3) -0.028(2)
F30' 0.078(3) 0.067(3) 0.046(3) -0.003(3) 0.002(2) -0.050(2)
F31' 0.057(5) 0.058(3) 0.063(5) 0.017(3) 0.007(4) -0.030(3)
F32' 0.064(3) 0.083(4) 0.109(6) 0.028(4) -0.036(3) -0.050(2)
F33' 0.060(4) 0.034(3) 0.076(6) 0.002(4) -0.015(4) -0.025(3)
F34' 0.045(3) 0.126(7) 0.096(6) 0.034(5) -0.043(3) -0.017(4)
F35' 0.071(4) 0.063(4) 0.052(3) 0.024(3) -0.038(3) -0.012(3)
F36' 0.090(6) 0.085(4) 0.040(3) 0.011(3) -0.043(3) -0.012(4)
F37' 0.088(4) 0.084(5) 0.051(4) 0.042(3) -0.006(3) -0.023(4)
F38' 0.089(4) 0.076(4) 0.062(4) 0.020(3) -0.048(3) -0.027(3)
F39' 0.083(4) 0.052(4) 0.044(4) 0.019(3) -0.017(3) -0.014(3)
F40' 0.081(3) 0.111(4) 0.096(6) 0.011(4) -0.024(3) -0.080(2)
F41' 0.054(3) 0.095(5) 0.045(3) -0.007(3) -0.017(2) -0.032(3)
F42' 0.036(2) 0.081(4) 0.066(4) -0.013(3) -0.009(2) -0.028(2)
F43' 0.048(3) 0.103(6) 0.053(4) -0.002(4) -0.018(3) -0.017(3)
F44' 0.067(3) 0.076(4) 0.069(5) 0.008(3) -0.048(3) -0.023(3)
F45' 0.059(3) 0.079(5) 0.094(5) 0.018(4) -0.060(2) -0.010(3)
F46' 0.093(5) 0.069(5) 0.061(6) 0.009(5) -0.031(4) -0.053(4)
F47' 0.102(7) 0.070(6) 0.097(8) 0.004(6) -0.010(6) -0.054(4)
F48' 0.091(4) 0.073(4) 0.058(4) 0.012(4) -0.033(3) -0.035(3)
F49' 0.040(4) 0.087(6) 0.050(6) 0.015(5) -0.021(3) -0.040(3)
F50' 0.067(4) 0.083(5) 0.058(6) 0.028(5) -0.032(4) -0.052(3)
F51' 0.085(5) 0.103(5) 0.066(5) 0.004(4) -0.011(4) -0.046(4)
F52' 0.072(6) 0.049(6) 0.076(6) -0.025(5) -0.050(4) 0.013(5)
F53' 0.079(7) 0.047(6) 0.053(6) -0.001(5) -0.036(5) 0.004(5)
F54' 0.069(5) 0.064(7) 0.074(6) 0.031(5) -0.055(4) -0.019(5)
N1 0.026(2) 0.028(3) 0.016(3) 0.006(2) -0.0118(18) -0.0121(18)
N2 0.017(2) 0.029(3) 0.035(3) 0.006(2) -0.0113(19) -0.0110(18)
N3 0.036(2) 0.018(2) 0.028(3) 0.005(2) -0.016(2) -0.0100(19)
N4 0.041(2) 0.027(3) 0.022(3) 0.010(2) -0.0210(19) -0.0152(19)
N5 0.034(3) 0.031(3) 0.056(4) -0.008(3) -0.018(2) -0.014(2)
N6 0.027(2) 0.036(3) 0.026(3) -0.002(2) -0.0162(18) -0.0117(19)
N7 0.034(2) 0.022(3) 0.034(3) -0.008(2) -0.019(2) -0.003(2)
N8 0.033(2) 0.028(3) 0.036(3) 0.002(2) -0.0193(19) -0.0176(18)
N9 0.019(2) 0.022(2) 0.030(3) 0.008(2) -0.008(2) -0.0088(18)
N10 0.028(2) 0.034(3) 0.030(3) 0.004(3) -0.008(2) -0.013(2)
N11 0.026(2) 0.023(2) 0.020(3) 0.007(2) -0.007(2) -0.0106(18)
N12 0.027(2) 0.030(3) 0.008(2) 0.007(2) -0.0086(17) -0.0030(18)
N13 0.029(2) 0.025(3) 0.021(3) 0.008(2) -0.008(2) -0.0140(18)
N14 0.033(2) 0.030(3) 0.030(3) 0.001(2) -0.006(2) -0.0193(19)
N15 0.035(3) 0.026(3) 0.033(3) 0.002(2) -0.017(2) -0.008(2)
N16 0.040(3) 0.026(3) 0.027(3) 0.008(2) -0.017(2) -0.014(2)
N17 0.030(2) 0.033(3) 0.021(3) 0.007(2) -0.0126(19) -0.0171(19)
N18 0.022(2) 0.038(3) 0.035(3) -0.006(2) -0.0165(19) -0.0086(19)
C1 0.042(3) 0.045(4) 0.046(5) 0.019(4) -0.023(3) -0.021(3)
C2 0.049(3) 0.024(3) 0.035(4) 0.008(3) -0.023(3) -0.022(2)
C3 0.038(3) 0.042(4) 0.026(4) 0.009(3) -0.010(3) -0.024(2)
C4 0.030(3) 0.034(3) 0.033(4) 0.005(3) -0.009(3) -0.021(2)
C5 0.039(3) 0.049(4) 0.046(5) 0.010(4) -0.022(3) -0.020(3)
C6 0.061(4) 0.059(5) 0.035(4) 0.028(4) -0.029(3) -0.034(3)
C7 0.045(4) 0.030(3) 0.035(4) 0.016(3) -0.014(3) -0.016(3)
C8 0.061(4) 0.040(4) 0.029(4) 0.020(3) -0.026(3) -0.026(3)
C9 0.030(3) 0.044(4) 0.030(4) 0.007(3) -0.014(2) -0.021(2)
C10 0.036(3) 0.045(4) 0.031(4) 0.017(3) -0.011(3) -0.020(3)
C11 0.067(4) 0.074(5) 0.064(6) 0.020(5) -0.027(4) -0.054(3)
C12 0.035(3) 0.045(4) 0.041(5) -0.007(3) -0.006(3) -0.024(2)
C13 0.029(3) 0.055(4) 0.065(5) -0.003(4) -0.022(3) -0.019(2)
C14 0.028(3) 0.032(3) 0.039(4) 0.009(3) -0.021(2) -0.012(2)
C15 0.027(3) 0.060(5) 0.050(5) 0.013(4) -0.024(3) -0.009(3)
C16 0.038(3) 0.046(4) 0.042(5) 0.019(4) -0.017(3) -0.023(3)
C17 0.033(3) 0.022(3) 0.035(4) 0.008(3) -0.019(3) -0.006(2)
C18 0.034(3) 0.037(3) 0.039(4) 0.018(3) -0.013(3) -0.026(2)
C19 0.030(3) 0.038(4) 0.037(4) 0.002(3) -0.014(3) -0.010(3)
C20 0.028(3) 0.051(4) 0.079(6) 0.013(4) -0.029(3) -0.026(2)
C21 0.035(3) 0.045(5) 0.062(5) 0.004(4) -0.038(3) -0.005(3)
C22 0.026(3) 0.034(3) 0.046(4) 0.000(3) -0.020(2) -0.014(2)
C23 0.038(4) 0.035(4) 0.019(4) 0.010(3) -0.010(3) -0.004(3)
C24 0.029(3) 0.026(3) 0.021(3) 0.011(3) -0.008(2) -0.010(2)
C25 0.034(3) 0.036(4) 0.018(3) 0.017(3) -0.010(3) -0.010(3)
C26 0.041(3) 0.049(4) 0.074(7) 0.010(4) -0.024(4) -0.028(3)
C27 0.037(4) 0.029(4) 0.044(5) 0.005(4) -0.010(3) -0.008(3)
C28 0.027(3) 0.057(4) 0.047(4) 0.007(3) -0.022(2) -0.020(2)
C29 0.014(2) 0.039(4) 0.033(4) -0.004(3) -0.005(2) -0.008(2)
C30 0.034(3) 0.068(4) 0.029(3) 0.019(3) -0.025(2) -0.032(2)
C31 0.077(6) 0.034(4) 0.035(5) 0.006(4) -0.018(4) -0.015(4)
C32 0.040(3) 0.024(3) 0.025(4) 0.009(3) 0.000(3) -0.017(2)
C33 0.051(4) 0.037(3) 0.040(5) 0.009(3) -0.001(3) -0.031(2)
C34 0.048(4) 0.036(3) 0.037(4) -0.012(3) -0.003(3) -0.022(2)
C35 0.056(4) 0.063(5) 0.045(5) 0.002(4) -0.023(3) -0.036(3)
C36 0.045(4) 0.063(6) 0.046(5) 0.004(5) -0.020(4) -0.008(4)
C37 0.051(4) 0.038(4) 0.038(4) 0.011(3) -0.033(3) -0.009(3)
C38 0.080(5) 0.037(4) 0.052(5) 0.011(4) -0.049(3) -0.017(3)
C39 0.095(6) 0.034(4) 0.031(4) 0.011(3) -0.030(4) -0.027(4)
C40 0.091(5) 0.043(4) 0.046(5) 0.022(3) -0.044(3) -0.039(3)
C41 0.042(3) 0.087(5) 0.043(6) 0.008(5) -0.007(3) -0.045(3)
C42 0.042(3) 0.062(4) 0.040(4) -0.007(3) -0.021(3) -0.022(3)
C43 0.034(3) 0.069(5) 0.054(5) -0.002(4) -0.022(3) -0.019(3)
C44 0.043(3) 0.043(4) 0.045(4) -0.009(3) -0.030(2) -0.007(3)
C45 0.054(4) 0.058(5) 0.070(5) -0.003(4) -0.040(3) -0.017(3)
C54 0.053(5) 0.058(6) 0.056(6) -0.010(5) -0.023(4) -0.012(4)
C49 0.050(4) 0.030(3) 0.020(4) -0.007(3) -0.010(3) -0.016(3)
C50 0.029(3) 0.036(4) 0.040(5) -0.012(3) -0.005(3) -0.013(2)
C51 0.047(4) 0.041(4) 0.042(5) -0.007(4) -0.004(4) -0.019(3)
C52 0.065(4) 0.040(4) 0.023(4) 0.012(3) -0.016(3) -0.027(3)
C53 0.053(4) 0.028(3) 0.036(4) 0.004(3) -0.022(3) -0.011(3)
C48 0.042(3) 0.021(3) 0.025(3) -0.006(2) -0.009(2) -0.012(2)
C47 0.035(3) 0.021(3) 0.026(3) -0.006(3) -0.015(2) -0.002(2)
C55 0.057(5) 0.043(4) 0.034(5) -0.018(4) -0.009(4) -0.012(3)
C56 0.047(4) 0.042(4) 0.049(5) -0.014(4) -0.020(3) -0.012(3)
C57 0.046(4) 0.040(4) 0.032(4) -0.006(3) -0.010(3) -0.018(3)
C58 0.055(4) 0.030(4) 0.020(4) -0.008(3) -0.006(3) -0.013(3)
C46 0.039(3) 0.022(3) 0.030(4) -0.007(3) -0.013(3) -0.004(3)
C59 0.058(4) 0.040(4) 0.038(5) 0.002(3) -0.020(3) -0.028(3)
C68 0.081(6) 0.041(5) 0.050(5) -0.004(4) -0.038(4) 0.006(5)
C63 0.052(4) 0.024(3) 0.032(4) -0.008(3) -0.023(3) 0.001(3)
C64 0.048(4) 0.032(4) 0.034(4) -0.002(3) -0.024(3) 0.009(3)
C65 0.056(4) 0.052(5) 0.049(5) -0.019(4) -0.027(3) 0.008(4)
C66 0.059(4) 0.063(5) 0.048(5) -0.017(4) -0.025(3) -0.018(3)
C67 0.049(4) 0.047(4) 0.020(4) -0.008(3) -0.004(3) -0.013(3)
C62 0.040(4) 0.031(4) 0.032(4) -0.004(3) -0.017(3) -0.006(3)
C61 0.039(3) 0.025(3) 0.023(3) -0.009(3) -0.010(3) -0.003(3)
C69 0.060(4) 0.030(3) 0.021(4) 0.004(3) -0.009(3) -0.018(3)
C70 0.080(5) 0.023(4) 0.040(5) 0.001(3) -0.029(4) -0.008(4)
C71 0.049(4) 0.032(4) 0.040(5) -0.005(4) -0.015(3) -0.006(3)
C72 0.046(3) 0.031(3) 0.039(4) -0.008(3) -0.021(3) -0.007(3)
C60 0.036(3) 0.028(3) 0.030(4) -0.006(3) -0.002(3) -0.013(3)
C73 0.051(4) 0.062(5) 0.052(6) -0.007(5) -0.005(4) -0.029(4)
C87 0.078(5) 0.088(6) 0.044(6) -0.002(5) -0.005(4) -0.059(4)
C86 0.053(4) 0.041(4) 0.035(5) -0.009(3) -0.005(3) -0.023(3)
C85 0.071(5) 0.030(4) 0.035(5) -0.002(3) -0.014(4) -0.008(3)
C84 0.063(5) 0.039(4) 0.023(4) -0.001(3) -0.013(3) -0.003(4)
C83 0.033(3) 0.036(4) 0.024(4) 0.000(3) -0.006(3) -0.009(3)
C75 0.043(4) 0.028(4) 0.018(3) -0.002(3) -0.013(3) 0.001(3)
C74 0.032(3) 0.039(4) 0.019(4) -0.012(3) 0.000(3) -0.015(3)
C76 0.032(3) 0.033(3) 0.018(3) -0.006(3) -0.010(2) -0.005(2)
C81 0.033(3) 0.047(4) 0.041(5) -0.019(3) -0.004(3) -0.021(2)
C80 0.042(4) 0.039(4) 0.047(6) -0.009(4) -0.002(4) -0.019(3)
C79 0.061(4) 0.045(4) 0.025(4) 0.008(3) -0.016(3) -0.021(3)
C78 0.041(4) 0.035(4) 0.018(4) -0.004(3) -0.011(3) -0.006(3)
C77 0.023(3) 0.038(3) 0.021(3) -0.005(3) -0.004(2) -0.016(2)
C82 0.039(4) 0.048(5) 0.044(5) 0.008(4) -0.012(3) -0.016(3)

loop_
_atom_type_symbol
_atom_type_description
_atom_type_scat_dispersion_real
_atom_type_scat_dispersion_imag
_atom_type_scat_source
C C 0.0033 0.0016 'International Tables Vol C Tables 4.2.6.8 and 6.1.1.4'
H H 0.0000 0.0000 'International Tables Vol C Tables 4.2.6.8 and 6.1.1.4'
Ag Ag -0.8971 1.1015 'International Tables Vol C Tables 4.2.6.8 and 6.1.1.4'
F F 0.0171 0.0103 'International Tables Vol C Tables 4.2.6.8 and 6.1.1.4'
N N 0.0061 0.0033 'International Tables Vol C Tables 4.2.6.8 and 6.1.1.4'
S S 0.1246 0.1234 'International Tables Vol C Tables 4.2.6.8 and 6.1.1.4'

loop_
_geom_angle_atom_site_label_1
_geom_angle_atom_site_label_2
_geom_angle_atom_site_label_3
_geom_angle
N6 Ag1 N1 176.9(2)
N2 Ag2 N3 176.4(3)
N5 Ag3 N4 178.1(2)
N12 Ag4 N7 177.2(3)
N9 Ag5 N8 176.0(3)
N10 Ag6 N11 177.6(2)
N18 Ag7 N13 178.1(2)
N14 Ag8 N15 175.6(3)
N16 Ag9 N17 177.6(2)
C49 S1 C46 91.0(4)
C60 S2 C63 90.8(4)
C77 S3 C74 90.7(4)
N2 N1 Ag1 119.9(4)
C2 N1 Ag1 128.1(4)
C2 N1 N2 111.7(5)
N1 N2 Ag2 120.9(4)
C4 N2 Ag2 134.9(5)
C4 N2 N1 104.2(5)
N4 N3 Ag2 120.1(5)
C7 N3 Ag2 132.6(5)
C7 N3 N4 107.2(5)
N3 N4 Ag3 122.2(5)
C9 N4 Ag3 128.3(5)
C9 N4 N3 109.4(6)
N6 N5 Ag3 117.7(5)
C12 N5 Ag3 133.8(6)
C12 N5 N6 108.5(7)
N5 N6 Ag1 120.7(5)
C14 N6 Ag1 131.3(5)
C14 N6 N5 107.8(6)
N8 N7 Ag4 119.5(5)
C17 N7 Ag4 131.7(5)
C17 N7 N8 108.9(6)
N7 N8 Ag5 120.5(5)
C19 N8 Ag5 131.3(5)
C19 N8 N7 107.7(6)
N10 N9 Ag5 116.8(5)
C22 N9 Ag5 133.8(5)
C22 N9 N10 109.2(6)
N9 N10 Ag6 122.1(5)
C24 N10 Ag6 132.7(5)
C24 N10 N9 105.1(6)
N12 N11 Ag6 119.5(5)
C27 N11 Ag6 130.6(4)
C27 N11 N12 109.5(6)
N11 N12 Ag4 121.6(5)
C29 N12 Ag4 132.8(4)
C29 N12 N11 105.3(6)
N14 N13 Ag7 118.7(5)
C32 N13 Ag7 131.6(5)
C32 N13 N14 109.5(6)
N13 N14 Ag8 120.6(5)
N13 N14 C34 107.2(6)
C34 N14 Ag8 131.8(5)
N16 N15 Ag8 120.5(5)
N16 N15 C37 110.2(6)
C37 N15 Ag8 129.0(5)
N15 N16 Ag9 120.7(5)
N15 N16 C39 105.7(6)
C39 N16 Ag9 133.4(5)
N18 N17 Ag9 119.5(5)
C42 N17 Ag9 130.9(4)
C42 N17 N18 109.4(5)
N17 N18 Ag7 121.3(5)
C44 N18 Ag7 130.8(5)
C44 N18 N17 107.7(5)
F1 C1 C2 111.0(6)
F2 C1 F1 105.2(6)
F2 C1 F3 109.7(6)
F2 C1 C2 113.2(6)
F3 C1 F1 104.2(6)
F3 C1 C2 112.9(5)
F1' C1 F2' 107.5(6)
F1' C1 F3' 105.3(6)
F1' C1 C2 113.1(6)
F2' C1 F3' 106.9(6)
F2' C1 C2 112.0(6)
F3' C1 C2 111.6(5)
N1 C2 C1 122.4(5)
N1 C2 C3 109.0(5)
C3 C2 C1 128.6(5)
C4 C3 C2 103.0(6)
N2 C4 C3 112.1(5)
N2 C4 C5 120.7(5)
C3 C4 C5 127.2(5)
F4 C5 F5 105.8(7)
F4 C5 F6 106.9(5)
F4 C5 C4 112.8(5)
F5 C5 C4 112.0(4)
F6 C5 F5 106.0(6)
F6 C5 C4 112.9(6)
F4' C5 F6' 105.2(5)
F4' C5 C4 111.9(5)
F5' C5 F4' 107.2(7)
F5' C5 F6' 106.5(6)
F5' C5 C4 113.9(5)
F6' C5 C4 111.5(6)
F7 C6 F8 105.2(6)
F7 C6 F9 108.4(6)
F7 C6 C7 113.8(6)
F8 C6 C7 111.6(5)
F9 C6 F8 103.5(7)
F9 C6 C7 113.5(6)
F7' C6 C7 112.2(6)
F8' C6 F7' 104.9(6)
F8' C6 C7 113.3(5)
F9' C6 F7' 106.1(6)
F9' C6 F8' 107.1(7)
F9' C6 C7 112.6(6)
N3 C7 C6 123.4(5)
N3 C7 C8 111.6(6)
C8 C7 C6 125.0(6)
C9 C8 C7 101.4(6)
N4 C9 C8 110.3(5)
N4 C9 C10 121.9(5)
C8 C9 C10 127.8(6)
F10 C10 F12 106.6(7)
F10 C10 C9 111.7(5)
F11 C10 F10 108.6(6)
F11 C10 F12 107.5(6)
F11 C10 C9 111.3(6)
F12 C10 C9 111.0(5)
F10' C10 F11' 107.0(6)
F10' C10 C9 111.6(5)
F11' C10 C9 109.8(5)
F12' C10 F10' 107.9(6)
F12' C10 F11' 108.1(6)
F12' C10 C9 112.3(6)
F13 C11 F14 102.4(6)
F13 C11 C12 114.8(6)
F14 C11 C12 108.7(5)
F15 C11 F13 111.2(6)
F15 C11 F14 103.0(6)
F15 C11 C12 115.2(6)
F13' C11 C12 109.3(5)
F14' C11 F13' 105.8(6)
F14' C11 F15' 108.1(6)
F14' C11 C12 117.0(6)
F15' C11 F13' 101.9(6)
F15' C11 C12 113.4(6)
N5 C12 C11 124.4(6)
N5 C12 C13 112.2(6)
C13 C12 C11 123.3(6)
C14 C13 C12 101.7(6)
N6 C14 C13 109.7(6)
N6 C14 C15 122.1(5)
C13 C14 C15 128.2(6)
F16 C15 C14 108.5(6)
F17 C15 F16 100.8(6)
F17 C15 C14 111.4(5)
F18 C15 F16 106.0(7)
F18 C15 F17 111.3(7)
F18 C15 C14 117.4(5)
F16' C15 F18' 102.2(6)
F16' C15 C14 112.9(5)
F17' C15 F16' 113.9(6)
F17' C15 F18' 103.6(6)
F17' C15 C14 115.5(5)
F18' C15 C14 107.0(5)
F19 C16 C17 112.1(5)
F20 C16 F19 106.7(6)
F20 C16 C17 112.2(5)
F21 C16 F19 106.8(6)
F21 C16 F20 106.4(6)
F21 C16 C17 112.2(6)
F19' C16 F21' 108.1(7)
F19' C16 C17 111.8(5)
F20' C16 F19' 106.7(6)
F20' C16 F21' 105.6(6)
F20' C16 C17 112.8(5)
F21' C16 C17 111.5(6)
N7 C17 C16 123.5(5)
N7 C17 C18 109.3(5)
C18 C17 C16 127.2(5)
C19 C18 C17 102.3(6)
N8 C19 C18 111.8(5)
N8 C19 C20 121.7(5)
C18 C19 C20 126.5(6)
F22 C20 C19 112.8(5)
F23 C20 F22 104.7(6)
F23 C20 F24 107.8(6)
F23 C20 C19 112.6(6)
F24 C20 F22 105.2(7)
F24 C20 C19 113.0(5)
F22' C20 F23' 105.0(7)
F22' C20 C19 112.7(5)
F23' C20 C19 112.7(6)
F24' C20 F22' 106.9(7)
F24' C20 F23' 105.6(5)
F24' C20 C19 113.2(6)
F25 C21 F26 107.0(5)
F25 C21 F27 105.9(6)
F25 C21 C22 112.5(6)
F26 C21 F27 105.6(6)
F26 C21 C22 113.1(6)
F27 C21 C22 112.1(5)
F25' C21 F26' 106.5(5)
F25' C21 F27' 106.9(7)
F25' C21 C22 112.5(6)
F26' C21 C22 112.2(6)
F27' C21 F26' 105.1(6)
F27' C21 C22 113.1(5)
N9 C22 C21 120.3(5)
N9 C22 C23 111.7(6)
C23 C22 C21 128.0(6)
C24 C23 C22 102.6(6)
N10 C24 C23 111.3(5)
N10 C24 C25 120.6(5)
C23 C24 C25 128.0(5)
F28 C25 C24 113.8(5)
F29 C25 F28 105.6(6)
F29 C25 F30 105.4(6)
F29 C25 C24 112.9(6)
F30 C25 F28 105.2(7)
F30 C25 C24 113.3(4)
F28' C25 C24 113.8(5)
F29' C25 F28' 105.6(6)
F29' C25 F30' 105.4(6)
F29' C25 C24 112.9(6)
F30' C25 F28' 105.2(6)
F30' C25 C24 113.3(4)
F31 C26 C27 110.1(6)
F32 C26 F31 104.3(6)
F32 C26 F33 109.5(7)
F32 C26 C27 113.7(6)
F33 C26 F31 104.9(6)
F33 C26 C27 113.6(5)
F31' C26 F32' 107.4(6)
F31' C26 F33' 107.8(6)
F31' C26 C27 114.9(6)
F32' C26 C27 110.6(5)
F33' C26 F32' 103.3(6)
F33' C26 C27 112.1(5)
N11 C27 C26 121.5(5)
N11 C27 C28 109.9(5)
C28 C27 C26 128.6(6)
C29 C28 C27 103.8(7)
N12 C29 C28 111.3(5)
N12 C29 C30 121.8(5)
C28 C29 C30 126.9(6)
F34 C30 F35 108.6(6)
F34 C30 F36 105.9(6)
F34 C30 C29 113.1(5)
F35 C30 F36 104.7(6)
F35 C30 C29 113.4(6)
F36 C30 C29 110.6(5)
F34' C30 F35' 105.1(6)
F34' C30 C29 112.0(5)
F35' C30 C29 112.2(5)
F36' C30 F34' 108.0(7)
F36' C30 F35' 106.4(6)
F36' C30 C29 112.7(5)
F37 C31 C32 111.7(6)
F38 C31 F37 105.8(6)
F38 C31 C32 113.1(5)
F39 C31 F37 106.5(6)
F39 C31 F38 106.1(6)
F39 C31 C32 113.1(6)
F37' C31 C32 112.0(6)
F38' C31 F37' 106.0(7)
F38' C31 F39' 105.6(6)
F38' C31 C32 113.2(5)
F39' C31 F37' 106.6(6)
F39' C31 C32 112.8(6)
N13 C32 C31 119.6(5)
N13 C32 C33 109.1(6)
C33 C32 C31 131.2(6)
C34 C33 C32 103.9(6)
N14 C34 C33 110.2(6)
N14 C34 C35 120.8(5)
C33 C34 C35 129.1(6)
F40 C35 F41 106.8(7)
F40 C35 F42 106.2(5)
F40 C35 C34 112.9(5)
F41 C35 C34 112.4(5)
F42 C35 F41 106.1(6)
F42 C35 C34 112.0(6)
F40' C35 F41' 107.1(7)
F40' C35 F42' 105.7(5)
F40' C35 C34 113.1(6)
F41' C35 F42' 106.2(6)
F41' C35 C34 112.3(5)
F42' C35 C34 112.1(6)
F43 C36 C37 112.0(6)
F44 C36 F43 104.8(6)
F44 C36 C37 113.3(5)
F45 C36 F43 106.5(6)
F45 C36 F44 106.9(7)
F45 C36 C37 112.8(6)
F43' C36 F44' 105.7(7)
F43' C36 F45' 107.1(6)
F43' C36 C37 112.7(6)
F44' C36 C37 113.3(5)
F45' C36 F44' 105.7(7)
F45' C36 C37 111.9(6)
N15 C37 C36 121.1(5)
N15 C37 C38 108.7(6)
C38 C37 C36 130.3(6)
C39 C38 C37 104.6(7)
N16 C39 C40 121.3(5)
C38 C39 N16 110.9(6)
C38 C39 C40 127.9(6)
F46 C40 C39 111.6(5)
F47 C40 F46 104.5(7)
F47 C40 C39 112.3(5)
F48 C40 F46 107.0(6)
F48 C40 F47 107.0(6)
F48 C40 C39 113.8(6)
F46' C40 F47' 106.7(7)
F46' C40 F48' 106.9(6)
F46' C40 C39 114.4(5)
F47' C40 F48' 105.2(6)
F47' C40 C39 111.8(6)
F48' C40 C39 111.3(6)
F49 C41 F50 106.4(6)
F49 C41 F51 106.1(6)
F49 C41 C42 113.2(6)
F50 C41 F51 104.6(6)
F50 C41 C42 113.6(5)
F51 C41 C42 112.2(6)
F49' C41 C42 112.0(5)
F50' C41 F49' 105.3(6)
F50' C41 C42 113.8(5)
F51' C41 F49' 105.9(6)
F51' C41 F50' 106.0(6)
F51' C41 C42 113.2(6)
N17 C42 C41 122.9(5)
N17 C42 C43 109.0(6)
C43 C42 C41 128.1(6)
C44 C43 C42 103.3(6)
N18 C44 C43 110.5(6)
N18 C44 C45 121.5(5)
C43 C44 C45 128.0(6)
F52 C45 F53 107.9(7)
F52 C45 F54 106.7(6)
F52 C45 C44 112.5(6)
F53 C45 F54 106.3(7)
F53 C45 C44 112.0(5)
F54 C45 C44 111.1(6)
F52' C45 C44 111.0(5)
F53' C45 F52' 105.2(7)
F53' C45 C44 111.4(5)
F54' C45 F52' 107.6(6)
F54' C45 F53' 108.1(6)
F54' C45 C44 113.3(6)
C50 C49 S1 123.5(7)
C50 C49 C48 123.9(8)
C48 C49 S1 112.6(7)
C49 C50 C54 124.7(9)
C49 C50 C51 114.7(9)
C51 C50 C54 120.5(9)
C50 C51 C52 123.2(9)
C53 C52 C51 118.7(9)
C48 C53 C52 121.3(9)
C49 C48 C47 112.6(7)
C53 C48 C49 118.1(9)
C53 C48 C47 129.2(9)
C48 C47 C46 112.8(8)
C55 C47 C48 131.6(8)
C55 C47 C46 115.6(8)
C56 C55 C47 120.5(10)
C55 C56 C57 122.9(10)
C58 C57 C56 120.8(9)
C57 C58 C46 116.8(8)
C57 C58 C59 123.2(9)
C46 C58 C59 120.0(9)
C47 C46 S1 110.9(6)
C58 C46 S1 125.5(7)
C58 C46 C47 123.6(8)
C64 C63 S2 125.0(8)
C64 C63 C62 122.8(10)
C62 C63 S2 112.2(7)
C63 C64 C68 122.4(10)
C63 C64 C65 117.2(9)
C65 C64 C68 120.4(10)
C66 C65 C64 122.4(11)
C65 C66 C67 118.8(11)
C62 C67 C66 120.7(9)
C63 C62 C67 118.1(9)
C63 C62 C61 111.8(8)
C67 C62 C61 130.1(8)
C69 C61 C62 128.9(9)
C60 C61 C62 112.5(8)
C60 C61 C69 118.5(9)
C70 C69 C61 118.4(9)
C71 C70 C69 121.2(9)
C72 C71 C70 123.8(11)
C71 C72 C60 116.3(9)
C71 C72 C73 125.2(10)
C60 C72 C73 118.5(9)
C61 C60 S2 112.6(7)
C61 C60 C72 121.8(8)
C72 C60 S2 125.6(7)
C85 C86 C87 122.3(10)
C74 C86 C87 124.0(9)
C74 C86 C85 113.6(9)
C84 C85 C86 123.0(9)
C85 C84 C83 121.1(10)
C84 C83 C75 117.7(9)
C83 C75 C76 127.7(9)
C74 C75 C83 117.9(8)
C74 C75 C76 114.4(8)
C86 C74 S3 122.1(7)
C75 C74 S3 111.2(6)
C75 C74 C86 126.7(9)
C81 C76 C75 131.1(8)
C77 C76 C75 111.9(8)
C77 C76 C81 117.1(8)
C80 C81 C76 119.7(9)
C81 C80 C79 121.1(9)
C78 C79 C80 122.9(9)
C79 C78 C77 116.2(8)
C79 C78 C82 125.2(8)
C77 C78 C82 118.5(8)
C76 C77 S3 111.8(6)
C76 C77 C78 123.0(8)
C78 C77 S3 125.1(7)

loop_
_geom_bond_atom_site_label_1
_geom_bond_atom_site_label_2
_geom_bond_distance
Ag1 N1 2.119(6)
Ag1 N6 2.075(6)
Ag2 N2 2.081(7)
Ag2 N3 2.112(6)
Ag3 N4 2.108(7)
Ag3 N5 2.079(8)
Ag4 N7 2.137(7)
Ag4 N12 2.085(7)
Ag5 N8 2.102(7)
Ag5 N9 2.098(6)
Ag6 N10 2.059(8)
Ag6 N11 2.079(7)
Ag7 N13 2.125(6)
Ag7 N18 2.085(6)
Ag8 N14 2.100(7)
Ag8 N15 2.109(7)
Ag9 N16 2.103(7)
Ag9 N17 2.128(6)
S1 C49 1.764(9)
S1 C46 1.772(10)
S2 C63 1.745(11)
S2 C60 1.738(9)
S3 C74 1.769(9)
S3 C77 1.764(8)
F1 C1 1.356(6)
F2 C1 1.319(7)
F3 C1 1.323(8)
F4 C5 1.326(7)
F5 C5 1.339(7)
F6 C5 1.329(7)
F7 C6 1.320(7)
F8 C6 1.357(7)
F9 C6 1.326(7)
F10 C10 1.321(8)
F11 C10 1.320(7)
F12 C10 1.330(6)
F13 C11 1.313(8)
F14 C11 1.396(7)
F15 C11 1.307(8)
F16 C15 1.390(8)
F17 C15 1.339(6)
F18 C15 1.270(7)
F19 C16 1.330(7)
F20 C16 1.329(8)
F21 C16 1.329(7)
F22 C20 1.342(7)
F23 C20 1.330(7)
F24 C20 1.331(7)
F25 C21 1.330(7)
F26 C21 1.334(7)
F27 C21 1.341(7)
F28 C25 1.343(6)
F29 C25 1.339(7)
F30 C25 1.342(7)
F31 C26 1.367(7)
F32 C26 1.312(7)
F33 C26 1.313(7)
F34 C30 1.315(7)
F35 C30 1.321(7)
F36 C30 1.355(6)
F37 C31 1.339(7)
F38 C31 1.332(8)
F39 C31 1.329(7)
F40 C35 1.324(8)
F41 C35 1.337(7)
F42 C35 1.336(7)
F43 C36 1.344(7)
F44 C36 1.333(8)
F45 C36 1.322(7)
F46 C40 1.346(7)
F47 C40 1.339(7)
F48 C40 1.314(7)
F49 C41 1.328(8)
F50 C41 1.336(7)
F51 C41 1.342(7)
F52 C45 1.319(7)
F53 C45 1.326(7)
F54 C45 1.336(7)
F1' C1 1.327(6)
F2' C1 1.328(7)
F3' C1 1.341(8)
F4' C5 1.334(7)
F5' C5 1.317(7)
F6' C5 1.342(7)
F7' C6 1.342(7)
F8' C6 1.332(7)
F9' C6 1.327(7)
F10' C10 1.324(8)
F11' C10 1.337(7)
F12' C10 1.311(6)
F13' C11 1.392(7)
F14' C11 1.294(7)
F15' C11 1.335(8)
F16' C15 1.312(7)
F17' C15 1.286(6)
F18' C15 1.400(8)
F19' C16 1.333(7)
F20' C16 1.325(8)
F21' C16 1.339(7)
F22' C20 1.333(7)
F23' C20 1.341(7)
F24' C20 1.328(7)
F25' C21 1.329(7)
F26' C21 1.344(7)
F27' C21 1.331(7)
F28' C25 1.343(6)
F29' C25 1.339(7)
F30' C25 1.342(7)
F31' C26 1.294(7)
F32' C26 1.357(8)
F33' C26 1.339(7)
F34' C30 1.329(6)
F35' C30 1.337(7)
F36' C30 1.323(7)
F37' C31 1.334(7)
F38' C31 1.332(8)
F39' C31 1.332(7)
F40' C35 1.323(7)
F41' C35 1.336(7)
F42' C35 1.339(7)
F43' C36 1.331(7)
F44' C36 1.335(7)
F45' C36 1.333(8)
F46' C40 1.317(8)
F47' C40 1.341(7)
F48' C40 1.342(7)
F49' C41 1.348(8)
F50' C41 1.330(7)
F51' C41 1.328(7)
F52' C45 1.337(6)
F53' C45 1.334(7)
F54' C45 1.305(9)
N1 N2 1.367(9)
N1 C2 1.312(7)
N2 C4 1.367(7)
N3 N4 1.355(9)
N3 C7 1.313(9)
N4 C9 1.338(8)
N5 N6 1.373(10)
N5 C12 1.298(9)
N6 C14 1.364(8)
N7 N8 1.361(9)
N7 C17 1.319(8)
N8 C19 1.295(9)
N9 N10 1.402(9)
N9 C22 1.297(8)
N10 C24 1.358(8)
N11 N12 1.399(9)
N11 C27 1.318(9)
N12 C29 1.355(9)
N13 N14 1.343(10)
N13 C32 1.326(8)
N14 C34 1.347(8)
N15 N16 1.331(10)
N15 C37 1.348(8)
N16 C39 1.380(8)
N17 N18 1.369(9)
N17 C42 1.325(8)
N18 C44 1.344(8)
C1 C2 1.480(8)
C2 C3 1.416(9)
C3 C4 1.380(10)
C4 C5 1.474(8)
C6 C7 1.467(8)
C7 C8 1.434(10)
C8 C9 1.393(11)
C9 C10 1.501(7)
C11 C12 1.461(7)
C12 C13 1.425(12)
C13 C14 1.415(11)
C14 C15 1.480(7)
C16 C17 1.481(7)
C17 C18 1.409(10)
C18 C19 1.392(10)
C19 C20 1.466(7)
C21 C22 1.468(8)
C22 C23 1.401(10)
C23 C24 1.399(11)
C24 C25 1.452(7)
C26 C27 1.478(7)
C27 C28 1.406(11)
C28 C29 1.386(11)
C29 C30 1.478(7)
C31 C32 1.473(8)
C32 C33 1.398(11)
C33 C34 1.377(11)
C34 C35 1.471(8)
C36 C37 1.472(8)
C37 C38 1.388(11)
C38 C39 1.357(12)
C39 C40 1.470(8)
C41 C42 1.463(7)
C42 C43 1.436(11)
C43 C44 1.392(12)
C44 C45 1.490(8)
C54 C50 1.465(14)
C49 C50 1.399(12)
C49 C48 1.413(13)
C50 C51 1.401(14)
C51 C52 1.405(15)
C52 C53 1.387(15)
C53 C48 1.371(12)
C48 C47 1.418(12)
C47 C55 1.408(14)
C47 C46 1.443(11)
C55 C56 1.356(15)
C56 C57 1.396(14)
C57 C58 1.371(14)
C58 C46 1.412(13)
C58 C59 1.504(13)
C68 C64 1.498(15)
C63 C64 1.378(14)
C63 C62 1.397(12)
C64 C65 1.421(17)
C65 C66 1.365(16)
C66 C67 1.411(15)
C67 C62 1.406(14)
C62 C61 1.432(13)
C61 C69 1.422(12)
C61 C60 1.383(13)
C69 C70 1.399(16)
C70 C71 1.353(15)
C71 C72 1.347(14)
C72 C60 1.455(14)
C72 C73 1.503(14)
C87 C86 1.514(15)
C86 C85 1.400(16)
C86 C74 1.397(13)
C85 C84 1.388(17)
C84 C83 1.390(13)
C83 C75 1.438(13)
C75 C74 1.359(13)
C75 C76 1.438(12)
C76 C81 1.419(13)
C76 C77 1.382(12)
C81 C80 1.356(14)
C80 C79 1.384(15)
C79 C78 1.334(14)
C78 C77 1.430(12)
C78 C82 1.532(14)

loop_
_twin_individual_id
_twin_individual_mass_fraction_refined
1 0.89(2)
2 0.11(2)
